data_4319119
loop_
_publ_author_name
'Pierre Mialane'
'J\'er\^ome Marrot'
'Eric Rivi\`ere'
'J\'er\^ome Nebout'
'Gilbert Herv\'e'

_publ_section_title
;
 Structural Characterization and Magnetic Properties of Sandwich-Type
 Tungstoarsenate Complexes. Study of a Mixed-Valent VIV2/VV
 Heteropolyanion
;
_journal_name_full 'Inorganic Chemistry'
_journal_page_first 44
_journal_page_last 48
_journal_paper_doi 10.1021/ic000641v
_journal_volume 40
_journal_year 2001
_chemical_formula_sum 'As2 H60 K10.94 Mn3 Na1.06 O96 W18'
_chemical_formula_weight 5672.56
_chemical_name_systematic
; 
 ? 
;
_space_group_IT_number 62
_symmetry_cell_setting orthorhombic
_symmetry_space_group_name_Hall '-P 2ac 2n'
_symmetry_space_group_name_H-M 'P n m a'
_atom_sites_solution_hydrogens geom
_atom_sites_solution_primary direct
_atom_sites_solution_secondary difmap
_audit_creation_method SHELXL-97
_cell_angle_alpha 90.00
_cell_angle_beta 90.00
_cell_angle_gamma 90.00
_cell_formula_units_Z 4
_cell_length_a 30.6484(4)
_cell_length_b 14.9946(2)
_cell_length_c 19.17080(10)
_cell_measurement_reflns_used 31426
_cell_measurement_temperature 296(2)
_cell_volume 8810.14(17)
_computing_cell_refinement 'Bruker SMART'
_computing_data_collection 'Bruker SMART'
_computing_data_reduction 'Bruker SHELXTL'
_computing_molecular_graphics 'Bruker SHELXTL'
_computing_publication_material 'Bruker SHELXTL'
_computing_structure_refinement 'SHELXL-97 (Sheldrick, 1997)'
_computing_structure_solution 'SHELXS-97 (Sheldrick, 1990)'
_diffrn_ambient_temperature 296(2)
_diffrn_measured_fraction_theta_full 0.935
_diffrn_measured_fraction_theta_max 0.935
_diffrn_measurement_device_type 'CCD area detector'
_diffrn_measurement_method 'phi and omega scans'
_diffrn_radiation_monochromator graphite
_diffrn_radiation_source 'fine-focus sealed tube'
_diffrn_radiation_type MoK\a
_diffrn_radiation_wavelength 0.71073
_diffrn_reflns_av_R_equivalents 0.0663
_diffrn_reflns_av_sigmaI/netI 0.0529
_diffrn_reflns_limit_h_max 23
_diffrn_reflns_limit_h_min -42
_diffrn_reflns_limit_k_max 20
_diffrn_reflns_limit_k_min -20
_diffrn_reflns_limit_l_max 26
_diffrn_reflns_limit_l_min -25
_diffrn_reflns_number 59318
_diffrn_reflns_theta_full 29.75
_diffrn_reflns_theta_max 29.75
_diffrn_reflns_theta_min 1.25
_diffrn_standards_decay_% 0
_diffrn_standards_interval_count 0
_diffrn_standards_interval_time 0
_diffrn_standards_number 0
_exptl_absorpt_coefficient_mu 25.201
_exptl_absorpt_correction_T_max 0.4322
_exptl_absorpt_correction_T_min 0.0813
_exptl_absorpt_correction_type semi-empirical
_exptl_absorpt_process_details 'SADABS (Sheldrick, 1996)'
_exptl_crystal_colour orange
_exptl_crystal_density_diffrn 4.277
_exptl_crystal_density_method 'not measured'
_exptl_crystal_description needle
_exptl_crystal_F_000 10082
_exptl_crystal_size_max 0.20
_exptl_crystal_size_mid 0.10
_exptl_crystal_size_min 0.04
_refine_diff_density_max 3.149
_refine_diff_density_min -1.642
_refine_diff_density_rms 0.380
_refine_ls_extinction_coef 0.000024(2)
_refine_ls_extinction_expression Fc^*^=kFc[1+0.001xFc^2^\l^3^/sin(2\q)]^-1/4^
_refine_ls_extinction_method SHELXL
_refine_ls_goodness_of_fit_ref 1.062
_refine_ls_hydrogen_treatment mixed
_refine_ls_matrix_type full
_refine_ls_number_parameters 603
_refine_ls_number_reflns 12160
_refine_ls_number_restraints 0
_refine_ls_restrained_S_all 1.062
_refine_ls_R_factor_all 0.0745
_refine_ls_R_factor_gt 0.0405
_refine_ls_shift/su_max 0.002
_refine_ls_shift/su_mean 0.000
_refine_ls_structure_factor_coef Fsqd
_refine_ls_weighting_details 'calc w=1/[\s^2^(Fo^2^)+(0.0322P)^2^+119.2879P] where P=(Fo^2^+2Fc^2^)/3'
_refine_ls_weighting_scheme calc
_refine_ls_wR_factor_gt 0.0805
_refine_ls_wR_factor_ref 0.0926
_reflns_number_gt 8698
_reflns_number_total 12160
_reflns_threshold_expression >2sigma(I)
_cod_data_source_file ic000641v_1.cif
_cod_data_source_block K11Na1[As2W18{Mn(H2O)}3O66].27H2O
_cod_depositor_comments
;
The following automatic conversions were performed:

'_symmetry_cell_setting' value 'Orthorhombic' changed to
'orthorhombic' according to the built-in table from CIF Core
dictionary named 'cif_core.dic' version 2.4.1 from 2010-06-29.

Automatic conversion script
Id: cif_fix_values 1646 2011-03-28 12:23:43Z adriana 
;
_cod_original_formula_sum 'H60 As2 K10.94 Mn3 Na1.06 O96 W18'
_cod_database_code 4319119

loop_
_symmetry_equiv_pos_as_xyz
'x, y, z'
'-x+1/2, -y, z+1/2'
'-x, y+1/2, -z'
'x+1/2, -y+1/2, -z+1/2'
'-x, -y, -z'
'x-1/2, y, -z-1/2'
'x, -y-1/2, z'
'-x-1/2, y-1/2, z-1/2'

loop_
_atom_site_label
_atom_site_type_symbol
_atom_site_fract_x
_atom_site_fract_y
_atom_site_fract_z
_atom_site_U_iso_or_equiv
_atom_site_adp_type
_atom_site_occupancy
_atom_site_symmetry_multiplicity
_atom_site_calc_flag
_atom_site_refinement_flags
_atom_site_disorder_assembly
_atom_site_disorder_group
W1 W 0.398370(14) -0.13795(3) 0.05515(2) 0.02041(10) Uani 1 1 d . . .
W2 W 0.609268(14) 0.01586(3) 0.10976(2) 0.01966(10) Uani 1 1 d . . .
W3 W 0.614971(13) 0.12747(3) 0.26276(2) 0.01970(10) Uani 1 1 d . . .
W4 W 0.519424(13) 0.12496(3) 0.17155(2) 0.01869(9) Uani 1 1 d . . .
W5 W 0.511519(19) 0.2500 0.00409(3) 0.01910(13) Uani 1 2 d S . .
W6 W 0.309002(14) 0.13766(3) 0.58222(2) 0.02109(10) Uani 1 1 d . . .
W7 W 0.316064(14) 0.01413(3) 0.41657(2) 0.02140(10) Uani 1 1 d . . .
W8 W 0.320319(13) 0.12684(3) 0.26484(2) 0.02028(10) Uani 1 1 d . . .
W9 W 0.408748(13) 0.12615(3) 0.37247(2) 0.02063(10) Uani 1 1 d . . .
W10 W 0.402470(19) 0.2500 0.54053(3) 0.02121(13) Uani 1 2 d S . .
As1 As 0.62124(5) 0.2500 0.10406(7) 0.0155(3) Uani 1 2 d S . .
As2 As 0.30269(5) 0.2500 0.42008(7) 0.0162(3) Uani 1 2 d S . .
Mn1 Mn 0.71887(7) 0.2500 0.24315(13) 0.0247(5) Uani 1 2 d S . .
Mn2 Mn 0.70899(5) 0.07727(12) 0.01391(9) 0.0233(4) Uani 1 1 d . . .
K1 K 0.5000 0.0000 0.0000 0.0381(9) Uani 1 2 d S . .
K2 K 0.41594(13) 0.2500 0.1858(3) 0.0439(11) Uani 1 2 d S . .
K3 K 0.51596(13) 0.2500 0.3436(2) 0.0380(9) Uani 1 2 d S . .
K4 K 0.29677(13) -0.2500 0.1319(2) 0.0353(9) Uani 1 2 d S . .
K5 K 0.71567(9) -0.0058(2) 0.20988(16) 0.0388(7) Uani 1 1 d . . .
K6 K 0.58443(13) 0.0008(3) 0.45695(19) 0.0627(10) Uani 1 1 d . . .
K7 K 0.57233(14) 0.0553(2) 0.74359(18) 0.0412(9) Uani 0.80 1 d P . .
K8 K 0.9177(2) 0.2500 0.6593(3) 0.0386(14) Uani 0.68 2 d SP . .
K9 K -0.0002(2) 0.2500 0.8015(3) 0.0475(17) Uani 0.66 2 d SP . .
Na1 Na 0.9494(4) 0.2500 0.7248(6) 0.037(3) Uani 0.66 2 d SP . .
Na2 Na 0.5419(9) 0.1461(17) 0.7181(14) 0.041(6) Uani 0.20 1 d P . .
O1 O 0.5492(2) 0.1098(5) 0.2564(4) 0.0222(16) Uani 1 1 d . . .
O2 O 0.5120(3) 0.2500 0.1920(6) 0.021(2) Uani 1 2 d S . .
O3 O 0.5090(2) 0.1638(5) 0.0765(4) 0.0223(16) Uani 1 1 d . . .
O4 O 0.5941(2) 0.1607(4) 0.1482(4) 0.0185(15) Uani 1 1 d . . .
O5 O 0.5444(2) 0.0197(5) 0.1350(4) 0.0249(17) Uani 1 1 d . . .
O6 O 0.4686(2) 0.0872(5) 0.1928(4) 0.0273(17) Uani 1 1 d . . .
O7 O 0.6636(2) 0.0506(5) 0.0934(4) 0.0273(18) Uani 1 1 d . . .
O8 O 0.5893(2) 0.0589(5) 0.0212(4) 0.0249(17) Uani 1 1 d . . .
O9 O 0.6107(3) -0.0973(5) 0.0941(4) 0.0317(19) Uani 1 1 d . . .
O10 O 0.6170(2) 0.0152(5) 0.2103(4) 0.0217(16) Uani 1 1 d . . .
O11 O 0.4583(4) 0.2500 -0.0260(6) 0.031(3) Uani 1 2 d S . .
O12 O 0.5358(2) 0.1602(5) -0.0548(4) 0.0224(16) Uani 1 1 d . . .
O13 O 0.5888(3) 0.2500 0.0264(5) 0.020(2) Uani 1 2 d S . .
O14 O 0.3991(3) -0.0643(5) 0.1239(4) 0.0297(18) Uani 1 1 d . . .
O15 O 0.3421(2) -0.1452(5) 0.0328(4) 0.0278(18) Uani 1 1 d . . .
O16 O 0.3964(3) -0.2500 0.1069(5) 0.023(2) Uani 1 2 d S . .
O17 O 0.6695(2) 0.1563(5) 0.2391(4) 0.0296(18) Uani 1 1 d . . .
O18 O 0.6196(3) 0.0859(6) 0.3458(4) 0.0333(19) Uani 1 1 d . . .
O19 O 0.6003(3) 0.2500 0.2814(6) 0.026(2) Uani 1 2 d S . .
O20 O 0.2644(2) 0.1544(5) 0.2817(4) 0.0286(18) Uani 1 1 d . . .
O21 O 0.3350(3) 0.2500 0.2481(5) 0.022(2) Uani 1 2 d S . .
O22 O 0.3152(2) 0.0147(5) 0.3152(4) 0.0231(16) Uani 1 1 d . . .
O23 O 0.3855(2) 0.1110(5) 0.2830(4) 0.0257(17) Uani 1 1 d . . .
O24 O 0.3332(2) 0.1598(5) 0.3823(4) 0.0197(15) Uani 1 1 d . . .
O25 O 0.3204(3) 0.0836(6) 0.1812(4) 0.0334(19) Uani 1 1 d . . .
O26 O 0.2603(2) 0.0458(5) 0.4210(4) 0.0270(17) Uani 1 1 d . . .
O27 O 0.3149(3) -0.1009(5) 0.4313(5) 0.036(2) Uani 1 1 d . . .
O28 O 0.3275(2) 0.0568(5) 0.5086(4) 0.0248(17) Uani 1 1 d . . .
O29 O 0.3828(2) 0.0198(5) 0.4036(4) 0.0267(17) Uani 1 1 d . . .
O30 O 0.4526(4) 0.2500 0.5812(6) 0.036(3) Uani 1 2 d S . .
O31 O 0.3740(2) 0.1605(5) 0.5937(4) 0.0239(17) Uani 1 1 d . . .
O32 O 0.4116(2) 0.1633(5) 0.4685(4) 0.0232(16) Uani 1 1 d . . .
O33 O 0.3292(3) 0.2500 0.5033(5) 0.022(2) Uani 1 2 d S . .
O34 O 0.3040(3) 0.0659(6) 0.6512(4) 0.034(2) Uani 1 1 d . . .
O35 O 0.2552(2) 0.1447(5) 0.5457(4) 0.0249(17) Uani 1 1 d . . .
O36 O 0.3025(3) 0.2500 0.6323(5) 0.023(2) Uani 1 2 d S . .
O37 O 0.4614(2) 0.0892(5) 0.3593(4) 0.0296(18) Uani 1 1 d . . .
O38 O 0.4173(3) 0.2500 0.3510(5) 0.022(2) Uani 1 2 d S . .
O39 O 0.7351(5) 0.2500 0.3527(7) 0.052(4) Uani 1 2 d S . .
O40 O 0.5044(3) -0.1378(6) 0.1811(5) 0.049(3) Uani 1 1 d . . .
O41 O 0.5893(3) -0.1378(6) 0.2769(5) 0.049(3) Uani 1 1 d . . .
O42 O 0.5217(5) -0.0504(9) 0.3425(8) 0.099(5) Uani 1 1 d . . .
O43 O 0.4152(5) -0.2500 0.2465(8) 0.053(4) Uani 1 2 d S . .
O44 O 0.3944(4) 0.1354(8) 0.0721(6) 0.066(3) Uani 1 1 d . . .
O45 O 0.4330(9) -0.1429(14) 0.3899(10) 0.192(11) Uani 1 1 d . . .
O46 O 0.7086(4) -0.0435(7) -0.0477(5) 0.058(3) Uani 1 1 d . . .
O47 O 0.3194(12) -0.1313(15) 0.2295(14) 0.264(17) Uani 1 1 d . . .
O48 O 0.4873(15) -0.111(3) 0.497(2) 0.37(2) Uiso 1 1 d . . .
OW1 O 0.2017(6) 0.1114(8) 0.0797(6) 0.097(5) Uani 1 1 d . . .
OW2 O 0.8181(5) 0.2500 0.4192(9) 0.069(5) Uani 1 2 d S . .
OW3 O 0.6534(12) 0.2500 0.6406(17) 0.182(15) Uani 1 2 d S . .

loop_
_atom_site_aniso_label
_atom_site_aniso_U_11
_atom_site_aniso_U_22
_atom_site_aniso_U_33
_atom_site_aniso_U_23
_atom_site_aniso_U_13
_atom_site_aniso_U_12
W1 0.0209(2) 0.0226(2) 0.0177(2) -0.00164(17) -0.00033(17) 0.00121(16)
W2 0.0198(2) 0.0186(2) 0.0205(2) 0.00059(17) 0.00138(17) 0.00018(16)
W3 0.01845(19) 0.0221(2) 0.0186(2) 0.00233(18) 0.00027(16) -0.00038(16)
W4 0.01653(19) 0.0197(2) 0.0198(2) 0.00118(17) 0.00113(16) -0.00105(16)
W5 0.0183(3) 0.0209(3) 0.0182(3) 0.000 -0.0026(2) 0.000
W6 0.0208(2) 0.0256(2) 0.0168(2) 0.00207(17) -0.00065(17) 0.00035(17)
W7 0.0222(2) 0.0209(2) 0.0210(2) -0.00034(18) 0.00232(18) 0.00056(16)
W8 0.0192(2) 0.0237(2) 0.0180(2) -0.00191(18) 0.00024(16) 0.00091(16)
W9 0.01866(19) 0.0240(2) 0.0192(2) -0.00072(18) 0.00154(17) 0.00260(16)
W10 0.0196(3) 0.0279(3) 0.0161(3) 0.000 -0.0021(2) 0.000
As1 0.0170(7) 0.0159(7) 0.0137(7) 0.000 0.0001(6) 0.000
As2 0.0171(7) 0.0177(7) 0.0138(7) 0.000 0.0008(6) 0.000
Mn1 0.0186(11) 0.0241(12) 0.0315(14) 0.000 0.0019(10) 0.000
Mn2 0.0195(8) 0.0290(9) 0.0214(9) 0.0023(7) -0.0003(7) -0.0002(7)
K1 0.048(2) 0.034(2) 0.032(2) 0.0022(17) -0.0097(18) -0.0126(18)
K2 0.031(2) 0.037(2) 0.064(3) 0.000 0.011(2) 0.000
K3 0.036(2) 0.039(2) 0.039(2) 0.000 0.0114(18) 0.000
K4 0.038(2) 0.035(2) 0.033(2) 0.000 0.0011(17) 0.000
K5 0.0360(15) 0.0418(16) 0.0386(16) 0.0062(13) 0.0012(13) 0.0000(12)
K6 0.069(2) 0.069(2) 0.051(2) 0.0165(19) 0.0015(19) 0.009(2)
K7 0.070(3) 0.0263(18) 0.0276(18) -0.0049(15) 0.0052(18) -0.0036(17)
K8 0.064(4) 0.022(3) 0.029(3) 0.000 0.009(3) 0.000
K9 0.053(4) 0.059(4) 0.031(3) 0.000 0.017(3) 0.000
Na1 0.041(6) 0.028(5) 0.042(7) 0.000 0.009(5) 0.000
Na2 0.047(15) 0.036(14) 0.041(15) -0.018(12) 0.005(13) 0.007(12)
O1 0.017(3) 0.032(4) 0.018(4) 0.002(3) 0.002(3) -0.004(3)
O2 0.018(5) 0.011(5) 0.033(6) 0.000 0.007(5) 0.000
O3 0.021(4) 0.025(4) 0.021(4) 0.003(3) 0.002(3) -0.002(3)
O4 0.026(4) 0.010(3) 0.019(4) -0.001(3) 0.003(3) -0.002(3)
O5 0.021(4) 0.026(4) 0.028(4) 0.002(3) 0.004(3) -0.006(3)
O6 0.018(4) 0.030(4) 0.034(5) 0.001(4) 0.002(3) -0.002(3)
O7 0.026(4) 0.038(5) 0.018(4) 0.007(3) -0.002(3) 0.004(3)
O8 0.023(4) 0.031(4) 0.021(4) 0.000(3) 0.001(3) 0.002(3)
O9 0.036(5) 0.020(4) 0.039(5) -0.002(4) 0.004(4) -0.002(3)
O10 0.024(4) 0.019(4) 0.021(4) 0.004(3) 0.007(3) -0.002(3)
O11 0.028(6) 0.035(7) 0.029(6) 0.000 -0.014(5) 0.000
O12 0.025(4) 0.024(4) 0.018(4) -0.006(3) 0.000(3) 0.000(3)
O13 0.024(5) 0.022(5) 0.013(5) 0.000 -0.003(4) 0.000
O14 0.040(5) 0.029(4) 0.020(4) -0.009(3) -0.005(4) 0.001(4)
O15 0.023(4) 0.037(5) 0.023(4) 0.008(4) 0.002(3) 0.001(3)
O16 0.030(6) 0.023(6) 0.016(5) 0.000 -0.005(5) 0.000
O17 0.021(4) 0.026(4) 0.042(5) -0.003(4) -0.001(4) 0.000(3)
O18 0.035(5) 0.037(5) 0.028(5) 0.011(4) 0.000(4) -0.002(4)
O19 0.029(6) 0.023(6) 0.027(6) 0.000 -0.004(5) 0.000
O20 0.019(4) 0.028(4) 0.039(5) -0.003(4) -0.003(4) -0.006(3)
O21 0.019(5) 0.031(6) 0.015(5) 0.000 0.004(4) 0.000
O22 0.035(4) 0.015(4) 0.020(4) -0.005(3) 0.002(3) 0.004(3)
O23 0.023(4) 0.029(4) 0.025(4) 0.001(3) 0.002(3) 0.005(3)
O24 0.021(3) 0.019(4) 0.020(4) -0.005(3) 0.005(3) 0.004(3)
O25 0.035(5) 0.035(5) 0.030(5) -0.007(4) -0.002(4) -0.001(4)
O26 0.025(4) 0.037(5) 0.019(4) -0.003(3) 0.003(3) -0.001(3)
O27 0.042(5) 0.025(4) 0.042(5) 0.004(4) 0.011(4) -0.002(4)
O28 0.026(4) 0.026(4) 0.022(4) 0.004(3) 0.001(3) 0.002(3)
O29 0.025(4) 0.028(4) 0.028(4) 0.001(3) 0.001(3) 0.006(3)
O30 0.027(6) 0.054(8) 0.028(7) 0.000 -0.011(5) 0.000
O31 0.025(4) 0.033(4) 0.014(4) 0.005(3) 0.000(3) 0.001(3)
O32 0.021(4) 0.023(4) 0.025(4) -0.004(3) 0.002(3) 0.000(3)
O33 0.029(6) 0.030(6) 0.009(5) 0.000 -0.008(4) 0.000
O34 0.033(4) 0.041(5) 0.028(4) 0.012(4) -0.001(4) 0.003(4)
O35 0.019(4) 0.028(4) 0.027(4) -0.009(3) -0.003(3) 0.002(3)
O36 0.024(5) 0.030(6) 0.014(5) 0.000 0.002(4) 0.000
O37 0.026(4) 0.031(4) 0.032(5) -0.008(4) 0.003(4) 0.004(3)
O38 0.022(5) 0.018(5) 0.025(6) 0.000 0.002(4) 0.000
O39 0.069(10) 0.053(9) 0.035(8) 0.000 -0.005(7) 0.000
O40 0.065(7) 0.038(5) 0.043(6) 0.003(4) -0.016(5) -0.004(5)
O41 0.073(7) 0.040(6) 0.033(5) 0.015(4) -0.023(5) -0.014(5)
O42 0.106(11) 0.070(9) 0.120(12) 0.009(9) 0.028(10) 0.029(8)
O43 0.056(9) 0.053(9) 0.049(9) 0.000 -0.007(7) 0.000
O44 0.066(7) 0.071(8) 0.063(8) 0.007(6) -0.001(6) -0.002(6)
O45 0.33(3) 0.154(19) 0.093(14) -0.002(13) 0.024(18) 0.09(2)
O46 0.093(8) 0.043(6) 0.038(6) -0.004(5) -0.025(6) -0.001(6)
O47 0.45(5) 0.135(19) 0.21(3) -0.119(19) -0.10(3) 0.05(2)
OW1 0.185(16) 0.062(8) 0.044(7) -0.014(6) 0.011(9) -0.032(9)
OW2 0.049(9) 0.068(11) 0.090(13) 0.000 -0.029(9) 0.000
OW3 0.26(4) 0.12(2) 0.17(3) 0.000 0.10(3) 0.000

loop_
_atom_type_symbol
_atom_type_description
_atom_type_scat_dispersion_real
_atom_type_scat_dispersion_imag
_atom_type_scat_source
O O 0.0106 0.0060 'International Tables Vol C Tables 4.2.6.8 and 6.1.1.4'
K K 0.2009 0.2494 'International Tables Vol C Tables 4.2.6.8 and 6.1.1.4'
Mn Mn 0.3368 0.7283 'International Tables Vol C Tables 4.2.6.8 and 6.1.1.4'
As As 0.0499 2.0058 'International Tables Vol C Tables 4.2.6.8 and 6.1.1.4'
W W -0.8490 6.8722 'International Tables Vol C Tables 4.2.6.8 and 6.1.1.4'
Na Na 0.0362 0.0249 'International Tables Vol C Tables 4.2.6.8 and 6.1.1.4'
H H 0.0000 0.0000 'International Tables Vol C Tables 4.2.6.8 and 6.1.1.4'

loop_
_geom_angle_atom_site_label_1
_geom_angle_atom_site_label_2
_geom_angle_atom_site_label_3
_geom_angle
_geom_angle_site_symmetry_1
_geom_angle_site_symmetry_3
_geom_angle_publ_flag
O14 W1 O15 103.7(4) . . ?
O14 W1 O8 100.7(3) . 5_655 ?
O15 W1 O8 92.6(3) . 5_655 ?
O14 W1 O16 99.4(4) . . ?
O15 W1 O16 92.3(4) . . ?
O8 W1 O16 157.6(4) 5_655 . ?
O14 W1 O12 95.4(3) . 5_655 ?
O15 W1 O12 160.9(3) . 5_655 ?
O8 W1 O12 84.5(3) 5_655 5_655 ?
O16 W1 O12 83.8(4) . 5_655 ?
O14 W1 O13 167.4(4) . 5_655 ?
O15 W1 O13 87.6(4) . 5_655 ?
O8 W1 O13 84.3(3) 5_655 5_655 ?
O16 W1 O13 74.1(3) . 5_655 ?
O12 W1 O13 73.3(3) 5_655 5_655 ?
O14 W1 K4 89.9(3) . . ?
O15 W1 K4 43.9(2) . . ?
O8 W1 K4 136.3(2) 5_655 . ?
O16 W1 K4 53.3(3) . . ?
O12 W1 K4 137.0(2) 5_655 . ?
O13 W1 K4 94.5(2) 5_655 . ?
O14 W1 K1 81.7(3) . . ?
O15 W1 K1 138.0(2) . . ?
O8 W1 K1 46.1(2) 5_655 . ?
O16 W1 K1 128.4(3) . . ?
O12 W1 K1 45.2(2) 5_655 . ?
O13 W1 K1 93.8(2) 5_655 . ?
K4 W1 K1 171.60(5) . . ?
O9 W2 O7 103.6(4) . . ?
O9 W2 O8 100.7(4) . . ?
O7 W2 O8 92.6(3) . . ?
O9 W2 O10 99.5(4) . . ?
O7 W2 O10 93.6(3) . . ?
O8 W2 O10 156.9(3) . . ?
O9 W2 O5 95.3(3) . . ?
O7 W2 O5 161.0(3) . . ?
O8 W2 O5 83.7(3) . . ?
O10 W2 O5 83.3(3) . . ?
O9 W2 O4 166.8(3) . . ?
O7 W2 O4 88.2(3) . . ?
O8 W2 O4 84.4(3) . . ?
O10 W2 O4 73.5(3) . . ?
O5 W2 O4 72.9(3) . . ?
O9 W2 K5 89.0(3) . . ?
O7 W2 K5 46.2(2) . . ?
O8 W2 K5 138.7(2) . . ?
O10 W2 K5 52.6(2) . . ?
O5 W2 K5 135.8(2) . . ?
O4 W2 K5 95.22(18) . . ?
O9 W2 K1 82.5(3) . . ?
O7 W2 K1 135.9(2) . . ?
O8 W2 K1 43.9(2) . . ?
O10 W2 K1 129.0(2) . . ?
O5 W2 K1 46.1(2) . . ?
O4 W2 K1 93.16(17) . . ?
K5 W2 K1 171.48(5) . . ?
O18 W3 O17 104.3(4) . . ?
O18 W3 O19 101.2(4) . . ?
O17 W3 O19 92.0(4) . . ?
O18 W3 O10 99.3(4) . . ?
O17 W3 O10 92.7(3) . . ?
O19 W3 O10 157.1(4) . . ?
O18 W3 O1 95.1(3) . . ?
O17 W3 O1 160.6(3) . . ?
O19 W3 O1 84.5(4) . . ?
O10 W3 O1 83.6(3) . . ?
O18 W3 O4 166.0(3) . . ?
O17 W3 O4 88.0(3) . . ?
O19 W3 O4 84.7(4) . . ?
O10 W3 O4 73.1(3) . . ?
O1 W3 O4 72.6(3) . . ?
O18 W3 K5 89.4(3) . . ?
O17 W3 K5 45.7(3) . . ?
O19 W3 K5 137.6(3) . . ?
O10 W3 K5 52.3(2) . . ?
O1 W3 K5 135.8(2) . . ?
O4 W3 K5 94.77(17) . . ?
O18 W3 K3 82.2(3) . . ?
O17 W3 K3 136.1(3) . . ?
O19 W3 K3 44.7(3) . . ?
O10 W3 K3 129.6(2) . . ?
O1 W3 K3 46.4(2) . . ?
O4 W3 K3 93.48(18) . . ?
K5 W3 K3 171.65(8) . . ?
O6 W4 O1 101.3(3) . . ?
O6 W4 O5 100.5(3) . . ?
O1 W4 O5 91.3(3) . . ?
O6 W4 O2 99.6(4) . . ?
O1 W4 O2 89.9(4) . . ?
O5 W4 O2 159.3(4) . . ?
O6 W4 O3 100.0(3) . . ?
O1 W4 O3 158.4(3) . . ?
O5 W4 O3 88.3(3) . . ?
O2 W4 O3 83.1(4) . . ?
O6 W4 O4 172.7(3) . . ?
O1 W4 O4 74.0(3) . . ?
O5 W4 O4 74.3(3) . . ?
O2 W4 O4 86.2(3) . . ?
O3 W4 O4 85.1(3) . . ?
O6 W4 K2 50.8(3) . . ?
O1 W4 K2 114.5(2) . . ?
O5 W4 K2 143.1(2) . . ?
O2 W4 K2 52.4(3) . . ?
O3 W4 K2 77.0(2) . . ?
O4 W4 K2 136.16(16) . . ?
O6 W4 K3 86.0(3) . . ?
O1 W4 K3 47.2(2) . . ?
O5 W4 K3 138.3(2) . . ?
O2 W4 K3 48.7(3) . . ?
O3 W4 K3 131.6(2) . . ?
O4 W4 K3 94.53(17) . . ?
K2 W4 K3 70.19(9) . . ?
O6 W4 K1 84.3(3) . . ?
O1 W4 K1 139.4(2) . . ?
O5 W4 K1 48.4(2) . . ?
O2 W4 K1 129.2(3) . . ?
O3 W4 K1 46.8(2) . . ?
O4 W4 K1 95.59(16) . . ?
K2 W4 K1 100.27(7) . . ?
K3 W4 K1 169.46(6) . . ?
O11 W5 O3 101.8(4) . . ?
O11 W5 O3 101.8(4) . 7_565 ?
O3 W5 O3 85.8(4) . 7_565 ?
O11 W5 O12 99.8(3) . 7_565 ?
O3 W5 O12 158.3(3) . 7_565 ?
O3 W5 O12 88.2(3) 7_565 7_565 ?
O11 W5 O12 99.8(3) . . ?
O3 W5 O12 88.2(3) . . ?
O3 W5 O12 158.3(3) 7_565 . ?
O12 W5 O12 89.7(4) 7_565 . ?
O11 W5 O13 170.8(5) . . ?
O3 W5 O13 84.9(3) . . ?
O3 W5 O13 84.9(3) 7_565 . ?
O12 W5 O13 73.8(3) 7_565 . ?
O12 W5 O13 73.8(3) . . ?
O11 W5 K1 84.530(10) . . ?
O3 W5 K1 48.2(2) . . ?
O3 W5 K1 133.6(2) 7_565 . ?
O12 W5 K1 136.6(2) 7_565 . ?
O12 W5 K1 47.3(2) . . ?
O13 W5 K1 95.506(9) . . ?
O11 W5 K1 84.530(10) . 3_655 ?
O3 W5 K1 133.6(2) . 3_655 ?
O3 W5 K1 48.2(2) 7_565 3_655 ?
O12 W5 K1 47.3(2) 7_565 3_655 ?
O12 W5 K1 136.6(2) . 3_655 ?
O13 W5 K1 95.506(9) . 3_655 ?
K1 W5 K1 168.980(18) . 3_655 ?
O34 W6 O35 104.8(4) . . ?
O34 W6 O28 101.2(4) . . ?
O35 W6 O28 91.2(3) . . ?
O34 W6 O36 98.9(4) . . ?
O35 W6 O36 92.8(4) . . ?
O28 W6 O36 157.8(3) . . ?
O34 W6 O31 96.3(3) . . ?
O35 W6 O31 158.8(3) . . ?
O28 W6 O31 84.1(3) . . ?
O36 W6 O31 84.3(4) . . ?
O34 W6 O33 166.6(4) . . ?
O35 W6 O33 87.1(4) . . ?
O28 W6 O33 84.4(3) . . ?
O36 W6 O33 74.0(3) . . ?
O31 W6 O33 72.0(3) . . ?
O34 W6 K4 90.5(3) . 2 ?
O35 W6 K4 44.2(2) . 2 ?
O28 W6 K4 135.4(2) . 2 ?
O36 W6 K4 53.3(3) . 2 ?
O31 W6 K4 137.6(2) . 2 ?
O33 W6 K4 94.0(2) . 2 ?
O34 W6 K6 83.7(3) . 5_656 ?
O35 W6 K6 135.9(2) . 5_656 ?
O28 W6 K6 44.9(2) . 5_656 ?
O36 W6 K6 129.3(3) . 5_656 ?
O31 W6 K6 45.4(2) . 5_656 ?
O33 W6 K6 92.1(2) . 5_656 ?
K4 W6 K6 173.93(7) 2 5_656 ?
O27 W7 O26 103.6(4) . . ?
O27 W7 O28 100.6(4) . . ?
O26 W7 O28 92.5(3) . . ?
O27 W7 O22 99.5(4) . . ?
O26 W7 O22 92.0(3) . . ?
O28 W7 O22 157.7(3) . . ?
O27 W7 O29 94.6(4) . . ?
O26 W7 O29 161.7(3) . . ?
O28 W7 O29 85.2(3) . . ?
O22 W7 O29 83.8(3) . . ?
O27 W7 O24 166.1(3) . . ?
O26 W7 O24 88.9(3) . . ?
O28 W7 O24 84.6(3) . . ?
O22 W7 O24 73.7(3) . . ?
O29 W7 O24 72.9(3) . . ?
O27 W7 K6 81.9(3) . 5_656 ?
O26 W7 K6 137.5(2) . 5_656 ?
O28 W7 K6 45.7(2) . 5_656 ?
O22 W7 K6 129.2(2) . 5_656 ?
O29 W7 K6 45.8(2) . 5_656 ?
O24 W7 K6 93.01(18) . 5_656 ?
O27 W7 K5 90.5(3) . 6_556 ?
O26 W7 K5 45.3(2) . 6_556 ?
O28 W7 K5 137.7(2) . 6_556 ?
O22 W7 K5 51.2(2) . 6_556 ?
O29 W7 K5 134.9(2) . 6_556 ?
O24 W7 K5 94.23(18) . 6_556 ?
K6 W7 K5 172.34(7) 5_656 6_556 ?
O25 W8 O20 104.7(4) . . ?
O25 W8 O21 101.8(4) . . ?
O20 W8 O21 91.9(4) . . ?
O25 W8 O22 97.8(4) . . ?
O20 W8 O22 91.9(3) . . ?
O21 W8 O22 158.3(4) . . ?
O25 W8 O23 96.5(3) . . ?
O20 W8 O23 158.7(3) . . ?
O21 W8 O23 84.9(4) . . ?
O22 W8 O23 83.9(3) . . ?
O25 W8 O24 166.3(3) . . ?
O20 W8 O24 86.5(3) . . ?
O21 W8 O24 85.3(3) . . ?
O22 W8 O24 73.6(3) . . ?
O23 W8 O24 72.3(3) . . ?
O25 W8 K2 79.1(3) . . ?
O20 W8 K2 134.5(3) . . ?
O21 W8 K2 44.3(3) . . ?
O22 W8 K2 133.1(2) . . ?
O23 W8 K2 50.7(2) . . ?
O24 W8 K2 98.75(18) . . ?
O25 W8 K5 85.6(3) . 6_556 ?
O20 W8 K5 44.9(2) . 6_556 ?
O21 W8 K5 136.0(3) . 6_556 ?
O22 W8 K5 54.4(2) . 6_556 ?
O23 W8 K5 137.9(2) . 6_556 ?
O24 W8 K5 97.46(18) . 6_556 ?
K2 W8 K5 163.68(9) . 6_556 ?
O37 W9 O23 100.5(3) . . ?
O37 W9 O29 99.8(4) . . ?
O23 W9 O29 91.6(3) . . ?
O37 W9 O38 98.7(4) . . ?
O23 W9 O38 88.4(4) . . ?
O29 W9 O38 161.2(4) . . ?
O37 W9 O32 101.0(3) . . ?
O23 W9 O32 158.3(3) . . ?
O29 W9 O32 87.8(3) . . ?
O38 W9 O32 85.3(4) . . ?
O37 W9 O24 172.3(3) . . ?
O23 W9 O24 74.2(3) . . ?
O29 W9 O24 75.1(3) . . ?
O38 W9 O24 86.8(3) . . ?
O32 W9 O24 84.7(3) . . ?
O37 W9 K7 60.7(3) . 5_656 ?
O23 W9 K7 52.9(2) . 5_656 ?
O29 W9 K7 67.6(2) . 5_656 ?
O38 W9 K7 125.6(3) . 5_656 ?
O32 W9 K7 144.2(2) . 5_656 ?
O24 W9 K7 111.72(18) . 5_656 ?
O37 W9 K6 85.0(3) . 5_656 ?
O23 W9 K6 138.7(2) . 5_656 ?
O29 W9 K6 47.4(2) . 5_656 ?
O38 W9 K6 131.5(3) . 5_656 ?
O32 W9 K6 47.0(2) . 5_656 ?
O24 W9 K6 95.26(18) . 5_656 ?
K7 W9 K6 98.42(9) 5_656 5_656 ?
O37 W9 K3 47.9(3) . . ?
O23 W9 K3 104.7(2) . . ?
O29 W9 K3 145.5(2) . . ?
O38 W9 K3 51.7(3) . . ?
O32 W9 K3 87.6(2) . . ?
O24 W9 K3 138.36(17) . . ?
K7 W9 K3 98.11(8) 5_656 . ?
K6 W9 K3 108.79(9) 5_656 . ?
O37 W9 K2 88.1(3) . . ?
O23 W9 K2 42.6(2) . . ?
O29 W9 K2 134.0(2) . . ?
O38 W9 K2 50.0(3) . . ?
O32 W9 K2 135.4(2) . . ?
O24 W9 K2 91.50(18) . . ?
K7 W9 K2 77.81(7) 5_656 . ?
K6 W9 K2 173.12(8) 5_656 . ?
K3 W9 K2 66.46(8) . . ?
O30 W10 O31 99.6(4) . . ?
O30 W10 O31 99.6(4) . 7_565 ?
O31 W10 O31 90.0(5) . 7_565 ?
O30 W10 O32 101.3(4) . 7_565 ?
O31 W10 O32 159.0(3) . 7_565 ?
O31 W10 O32 88.6(3) 7_565 7_565 ?
O30 W10 O32 101.3(4) . . ?
O31 W10 O32 88.6(3) . . ?
O31 W10 O32 159.0(3) 7_565 . ?
O32 W10 O32 85.3(4) 7_565 . ?
O30 W10 O33 170.8(5) . . ?
O31 W10 O33 74.0(3) . . ?
O31 W10 O33 74.0(3) 7_565 . ?
O32 W10 O33 85.5(3) 7_565 . ?
O32 W10 O33 85.5(3) . . ?
O30 W10 K6 84.23(6) . 3_656 ?
O31 W10 K6 138.2(2) . 3_656 ?
O31 W10 K6 48.6(2) 7_565 3_656 ?
O32 W10 K6 47.1(2) 7_565 3_656 ?
O32 W10 K6 131.9(2) . 3_656 ?
O33 W10 K6 96.03(6) . 3_656 ?
O30 W10 K6 84.23(6) . 5_656 ?
O31 W10 K6 48.6(2) . 5_656 ?
O31 W10 K6 138.2(2) 7_565 5_656 ?
O32 W10 K6 131.9(2) 7_565 5_656 ?
O32 W10 K6 47.1(2) . 5_656 ?
O33 W10 K6 96.03(6) . 5_656 ?
K6 W10 K6 167.72(12) 3_656 5_656 ?
O4 As1 O4 96.9(4) . 7_565 ?
O4 As1 O13 97.8(3) . . ?
O4 As1 O13 97.8(3) 7_565 . ?
O33 As2 O24 97.1(3) . . ?
O33 As2 O24 97.1(3) . 7_565 ?
O24 As2 O24 97.7(5) . 7_565 ?
O20 Mn1 O20 88.4(4) 6_656 4 ?
O20 Mn1 O17 90.8(3) 6_656 . ?
O20 Mn1 O17 164.2(4) 4 . ?
O20 Mn1 O17 164.2(4) 6_656 7_565 ?
O20 Mn1 O17 90.8(3) 4 7_565 ?
O17 Mn1 O17 85.7(4) . 7_565 ?
O20 Mn1 O39 94.0(4) 6_656 . ?
O20 Mn1 O39 94.0(4) 4 . ?
O17 Mn1 O39 101.8(4) . . ?
O17 Mn1 O39 101.8(4) 7_565 . ?
O20 Mn1 K5 131.8(2) 6_656 7_565 ?
O20 Mn1 K5 44.9(2) 4 7_565 ?
O17 Mn1 K5 130.2(2) . 7_565 ?
O17 Mn1 K5 46.0(2) 7_565 7_565 ?
O39 Mn1 K5 99.52(6) . 7_565 ?
O20 Mn1 K5 44.9(2) 6_656 . ?
O20 Mn1 K5 131.8(2) 4 . ?
O17 Mn1 K5 46.0(2) . . ?
O17 Mn1 K5 130.2(2) 7_565 . ?
O39 Mn1 K5 99.52(6) . . ?
K5 Mn1 K5 160.91(11) 7_565 . ?
O26 Mn2 O15 161.9(3) 6_656 5_655 ?
O26 Mn2 O35 85.7(3) 6_656 6_656 ?
O15 Mn2 O35 92.3(3) 5_655 6_656 ?
O26 Mn2 O7 91.3(3) 6_656 . ?
O15 Mn2 O7 84.6(3) 5_655 . ?
O35 Mn2 O7 160.2(3) 6_656 . ?
O26 Mn2 O46 98.2(4) 6_656 . ?
O15 Mn2 O46 99.9(4) 5_655 . ?
O35 Mn2 O46 96.3(4) 6_656 . ?
O7 Mn2 O46 103.5(4) . . ?
O26 Mn2 K4 129.4(2) 6_656 5_655 ?
O15 Mn2 K4 46.8(2) 5_655 5_655 ?
O35 Mn2 K4 45.6(2) 6_656 5_655 ?
O7 Mn2 K4 129.0(2) . 5_655 ?
O46 Mn2 K4 99.7(3) . 5_655 ?
O26 Mn2 K5 46.8(2) 6_656 . ?
O15 Mn2 K5 127.1(2) 5_655 . ?
O35 Mn2 K5 129.6(2) 6_656 . ?
O7 Mn2 K5 44.5(2) . . ?
O46 Mn2 K5 104.7(3) . . ?
K4 Mn2 K5 155.57(8) 5_655 . ?
O12 K1 O12 180.0(3) . 5_655 ?
O12 K1 O3 55.2(2) . . ?
O12 K1 O3 124.8(2) 5_655 . ?
O12 K1 O3 124.8(2) . 5_655 ?
O12 K1 O3 55.2(2) 5_655 5_655 ?
O3 K1 O3 180.0(4) . 5_655 ?
O12 K1 O8 55.3(2) . . ?
O12 K1 O8 124.7(2) 5_655 . ?
O3 K1 O8 65.1(2) . . ?
O3 K1 O8 114.9(2) 5_655 . ?
O12 K1 O8 124.7(2) . 5_655 ?
O12 K1 O8 55.3(2) 5_655 5_655 ?
O3 K1 O8 114.9(2) . 5_655 ?
O3 K1 O8 65.1(2) 5_655 5_655 ?
O8 K1 O8 180.0(3) . 5_655 ?
O12 K1 O5 86.5(2) . 5_655 ?
O12 K1 O5 93.5(2) 5_655 5_655 ?
O3 K1 O5 125.4(2) . 5_655 ?
O3 K1 O5 54.6(2) 5_655 5_655 ?
O8 K1 O5 126.2(2) . 5_655 ?
O8 K1 O5 53.8(2) 5_655 5_655 ?
O12 K1 O5 93.5(2) . . ?
O12 K1 O5 86.5(2) 5_655 . ?
O3 K1 O5 54.6(2) . . ?
O3 K1 O5 125.4(2) 5_655 . ?
O8 K1 O5 53.8(2) . . ?
O8 K1 O5 126.2(2) 5_655 . ?
O5 K1 O5 180.0(3) 5_655 . ?
O12 K1 W5 29.56(14) . . ?
O12 K1 W5 150.44(14) 5_655 . ?
O3 K1 W5 29.49(14) . . ?
O3 K1 W5 150.51(14) 5_655 . ?
O8 K1 W5 66.79(15) . . ?
O8 K1 W5 113.21(15) 5_655 . ?
O5 K1 W5 99.31(14) 5_655 . ?
O5 K1 W5 80.69(14) . . ?
O12 K1 W5 150.44(14) . 5_655 ?
O12 K1 W5 29.56(14) 5_655 5_655 ?
O3 K1 W5 150.51(14) . 5_655 ?
O3 K1 W5 29.49(14) 5_655 5_655 ?
O8 K1 W5 113.21(15) . 5_655 ?
O8 K1 W5 66.79(15) 5_655 5_655 ?
O5 K1 W5 80.69(14) 5_655 5_655 ?
O5 K1 W5 99.31(14) . 5_655 ?
W5 K1 W5 180.0 . 5_655 ?
O12 K1 W4 98.99(14) . 5_655 ?
O12 K1 W4 81.01(14) 5_655 5_655 ?
O3 K1 W4 150.54(14) . 5_655 ?
O3 K1 W4 29.46(14) 5_655 5_655 ?
O8 K1 W4 114.53(15) . 5_655 ?
O8 K1 W4 65.47(15) 5_655 5_655 ?
O5 K1 W4 28.73(15) 5_655 5_655 ?
O5 K1 W4 151.27(15) . 5_655 ?
W5 K1 W4 121.278(11) . 5_655 ?
W5 K1 W4 58.722(11) 5_655 5_655 ?
O12 K1 W4 81.01(14) . . ?
O12 K1 W4 98.99(14) 5_655 . ?
O3 K1 W4 29.46(14) . . ?
O3 K1 W4 150.54(14) 5_655 . ?
O8 K1 W4 65.47(15) . . ?
O8 K1 W4 114.53(15) 5_655 . ?
O5 K1 W4 151.27(15) 5_655 . ?
O5 K1 W4 28.73(15) . . ?
W5 K1 W4 58.722(11) . . ?
W5 K1 W4 121.278(11) 5_655 . ?
W4 K1 W4 180.000(7) 5_655 . ?
O21 K2 O44 97.1(3) . . ?
O21 K2 O44 97.1(3) . 7_565 ?
O44 K2 O44 74.1(5) . 7_565 ?
O21 K2 O6 118.46(18) . 7_565 ?
O44 K2 O6 131.6(3) . 7_565 ?
O44 K2 O6 70.2(3) 7_565 7_565 ?
O21 K2 O6 118.46(18) . . ?
O44 K2 O6 70.2(3) . . ?
O44 K2 O6 131.6(3) 7_565 . ?
O6 K2 O6 112.8(3) 7_565 . ?
O21 K2 O23 55.99(19) . . ?
O44 K2 O23 89.1(3) . . ?
O44 K2 O23 146.7(3) 7_565 . ?
O6 K2 O23 137.3(3) 7_565 . ?
O6 K2 O23 63.6(2) . . ?
O21 K2 O23 55.99(19) . 7_565 ?
O44 K2 O23 146.7(3) . 7_565 ?
O44 K2 O23 89.1(3) 7_565 7_565 ?
O6 K2 O23 63.6(2) 7_565 7_565 ?
O6 K2 O23 137.3(3) . 7_565 ?
O23 K2 O23 90.0(3) . 7_565 ?
O21 K2 O2 152.0(4) . . ?
O44 K2 O2 105.2(3) . . ?
O44 K2 O2 105.2(3) 7_565 . ?
O6 K2 O2 56.46(16) 7_565 . ?
O6 K2 O2 56.46(16) . . ?
O23 K2 O2 106.9(2) . . ?
O23 K2 O2 106.9(2) 7_565 . ?
O21 K2 O38 65.0(3) . . ?
O44 K2 O38 140.1(3) . . ?
O44 K2 O38 140.1(3) 7_565 . ?
O6 K2 O38 87.0(2) 7_565 . ?
O6 K2 O38 87.0(2) . . ?
O23 K2 O38 51.09(18) . . ?
O23 K2 O38 51.09(18) 7_565 . ?
O2 K2 O38 86.9(3) . . ?
O21 K2 W4 143.66(15) . 7_565 ?
O44 K2 W4 116.6(3) . 7_565 ?
O44 K2 W4 80.6(2) 7_565 7_565 ?
O6 K2 W4 26.80(15) 7_565 7_565 ?
O6 K2 W4 87.31(17) . 7_565 ?
O23 K2 W4 132.6(2) . 7_565 ?
O23 K2 W4 87.67(15) 7_565 7_565 ?
O2 K2 W4 31.26(6) . 7_565 ?
O38 K2 W4 93.60(19) . 7_565 ?
O21 K2 W4 143.66(15) . . ?
O44 K2 W4 80.6(2) . . ?
O44 K2 W4 116.6(3) 7_565 . ?
O6 K2 W4 87.31(17) 7_565 . ?
O6 K2 W4 26.80(15) . . ?
O23 K2 W4 87.67(15) . . ?
O23 K2 W4 132.6(2) 7_565 . ?
O2 K2 W4 31.26(6) . . ?
O38 K2 W4 93.60(19) . . ?
W4 K2 W4 60.99(6) 7_565 . ?
O21 K2 W8 29.28(3) . . ?
O44 K2 W8 80.4(2) . . ?
O44 K2 W8 114.9(3) 7_565 . ?
O6 K2 W8 144.66(19) 7_565 . ?
O6 K2 W8 90.11(15) . . ?
O23 K2 W8 32.43(15) . . ?
O23 K2 W8 81.19(17) 7_565 . ?
O2 K2 W8 139.32(18) . . ?
O38 K2 W8 67.00(17) . . ?
W4 K2 W8 160.54(15) 7_565 . ?
W4 K2 W8 116.56(4) . . ?
O19 K3 O1 55.53(18) . 7_565 ?
O19 K3 O1 55.53(18) . . ?
O1 K3 O1 94.1(3) 7_565 . ?
O19 K3 O2 67.6(3) . . ?
O1 K3 O2 55.46(18) 7_565 . ?
O1 K3 O2 55.46(18) . . ?
O19 K3 O37 123.89(16) . . ?
O1 K3 O37 149.1(3) 7_565 . ?
O1 K3 O37 70.3(2) . . ?
O2 K3 O37 94.5(2) . . ?
O19 K3 O37 123.89(16) . 7_565 ?
O1 K3 O37 70.3(2) 7_565 7_565 ?
O1 K3 O37 149.1(3) . 7_565 ?
O2 K3 O37 94.5(2) . 7_565 ?
O37 K3 O37 109.6(3) . 7_565 ?
O19 K3 O38 157.9(3) . . ?
O1 K3 O38 112.4(2) 7_565 . ?
O1 K3 O38 112.4(2) . . ?
O2 K3 O38 90.3(3) . . ?
O37 K3 O38 55.15(16) . . ?
O37 K3 O38 55.15(16) 7_565 . ?
O19 K3 W4 67.1(2) . 7_565 ?
O1 K3 W4 28.68(15) 7_565 7_565 ?
O1 K3 W4 81.12(17) . 7_565 ?
O2 K3 W4 29.87(4) . 7_565 ?
O37 K3 W4 120.5(2) . 7_565 ?
O37 K3 W4 72.58(16) 7_565 7_565 ?
O38 K3 W4 93.9(2) . 7_565 ?
O19 K3 W4 67.1(2) . . ?
O1 K3 W4 81.12(17) 7_565 . ?
O1 K3 W4 28.68(15) . . ?
O2 K3 W4 29.87(4) . . ?
O37 K3 W4 72.58(16) . . ?
O37 K3 W4 120.5(2) 7_565 . ?
O38 K3 W4 93.9(2) . . ?
W4 K3 W4 59.20(6) 7_565 . ?
O19 K3 W9 147.44(12) . . ?
O1 K3 W9 138.24(19) 7_565 . ?
O1 K3 W9 91.92(15) . . ?
O2 K3 W9 96.3(2) . . ?
O37 K3 W9 25.68(15) . . ?
O37 K3 W9 83.94(17) 7_565 . ?
O38 K3 W9 29.86(5) . . ?
W4 K3 W9 112.99(11) 7_565 . ?
W4 K3 W9 84.82(7) . . ?
O19 K3 W9 147.44(12) . 7_565 ?
O1 K3 W9 91.92(15) 7_565 7_565 ?
O1 K3 W9 138.24(19) . 7_565 ?
O2 K3 W9 96.3(2) . 7_565 ?
O37 K3 W9 83.94(17) . 7_565 ?
O37 K3 W9 25.68(15) 7_565 7_565 ?
O38 K3 W9 29.86(5) . 7_565 ?
W4 K3 W9 84.82(7) 7_565 7_565 ?
W4 K3 W9 112.99(11) . 7_565 ?
W9 K3 W9 58.26(6) . 7_565 ?
O19 K3 W3 28.42(3) . 7_565 ?
O1 K3 W3 30.88(14) 7_565 7_565 ?
O1 K3 W3 80.58(16) . 7_565 ?
O2 K3 W3 68.44(18) . 7_565 ?
O37 K3 W3 150.84(17) . 7_565 ?
O37 K3 W3 95.60(15) 7_565 7_565 ?
O38 K3 W3 143.29(15) . 7_565 ?
W4 K3 W3 52.82(4) 7_565 7_565 ?
W4 K3 W3 82.21(8) . 7_565 ?
W9 K3 W3 164.64(13) . 7_565 ?
W9 K3 W3 120.15(3) 7_565 7_565 ?
O47 K4 O47 83.5(12) . 7 ?
O47 K4 O35 160.2(8) . 8_655 ?
O47 K4 O35 100.7(6) 7 8_655 ?
O47 K4 O35 100.7(6) . 2_554 ?
O47 K4 O35 160.2(8) 7 2_554 ?
O35 K4 O35 69.1(3) 8_655 2_554 ?
O47 K4 O15 135.4(8) . 7 ?
O47 K4 O15 88.4(8) 7 7 ?
O35 K4 O15 64.4(2) 8_655 7 ?
O35 K4 O15 101.4(3) 2_554 7 ?
O47 K4 O15 88.4(8) . . ?
O47 K4 O15 135.4(8) 7 . ?
O35 K4 O15 101.4(3) 8_655 . ?
O35 K4 O15 64.4(2) 2_554 . ?
O15 K4 O15 67.4(3) 7 . ?
O47 K4 O36 104.9(8) . 2_554 ?
O47 K4 O36 104.9(8) 7 2_554 ?
O35 K4 O36 55.2(2) 8_655 2_554 ?
O35 K4 O36 55.2(2) 2_554 2_554 ?
O15 K4 O36 119.5(2) 7 2_554 ?
O15 K4 O36 119.5(2) . 2_554 ?
O47 K4 O16 81.5(8) . . ?
O47 K4 O16 81.5(8) 7 . ?
O35 K4 O16 118.2(2) 8_655 . ?
O35 K4 O16 118.2(2) 2_554 . ?
O15 K4 O16 53.9(2) 7 . ?
O15 K4 O16 53.9(2) . . ?
O36 K4 O16 171.2(3) 2_554 . ?
O47 K4 W6 95.9(7) . 2_554 ?
O47 K4 W6 134.1(8) 7 2_554 ?
O35 K4 W6 67.18(17) 8_655 2_554 ?
O35 K4 W6 26.67(15) 2_554 2_554 ?
O15 K4 W6 120.0(2) 7 2_554 ?
O15 K4 W6 90.26(17) . 2_554 ?
O36 K4 W6 30.91(10) 2_554 2_554 ?
O16 K4 W6 144.01(15) . 2_554 ?
O47 K4 W6 134.1(8) . 8_655 ?
O47 K4 W6 95.9(7) 7 8_655 ?
O35 K4 W6 26.67(15) 8_655 8_655 ?
O35 K4 W6 67.18(17) 2_554 8_655 ?
O15 K4 W6 90.26(17) 7 8_655 ?
O15 K4 W6 120.0(2) . 8_655 ?
O36 K4 W6 30.91(10) 2_554 8_655 ?
O16 K4 W6 144.01(15) . 8_655 ?
W6 K4 W6 52.99(6) 2_554 8_655 ?
O47 K4 Mn2 167.6(8) . 3_645 ?
O47 K4 Mn2 94.2(6) 7 3_645 ?
O35 K4 Mn2 32.24(15) 8_655 3_645 ?
O35 K4 Mn2 85.63(19) 2_554 3_645 ?
O15 K4 Mn2 32.21(16) 7 3_645 ?
O15 K4 Mn2 84.70(19) . 3_645 ?
O36 K4 Mn2 87.46(16) 2_554 3_645 ?
O16 K4 Mn2 86.11(16) . 3_645 ?
W6 K4 Mn2 94.49(9) 2_554 3_645 ?
W6 K4 Mn2 58.16(5) 8_655 3_645 ?
O47 K4 Mn2 94.2(6) . 5_655 ?
O47 K4 Mn2 167.6(8) 7 5_655 ?
O35 K4 Mn2 85.63(19) 8_655 5_655 ?
O35 K4 Mn2 32.24(15) 2_554 5_655 ?
O15 K4 Mn2 84.70(19) 7 5_655 ?
O15 K4 Mn2 32.21(16) . 5_655 ?
O36 K4 Mn2 87.46(16) 2_554 5_655 ?
O16 K4 Mn2 86.11(16) . 5_655 ?
W6 K4 Mn2 58.16(5) 2_554 5_655 ?
W6 K4 Mn2 94.49(9) 8_655 5_655 ?
Mn2 K4 Mn2 85.51(10) 3_645 5_655 ?
O20 K5 O17 62.0(2) 6_656 . ?
O20 K5 O7 95.0(2) 6_656 . ?
O17 K5 O7 68.2(2) . . ?
O20 K5 O34 108.9(3) 6_656 5_656 ?
O17 K5 O34 88.9(3) . 5_656 ?
O7 K5 O34 134.1(2) . 5_656 ?
O20 K5 O26 65.4(2) 6_656 6_656 ?
O17 K5 O26 99.9(2) . 6_656 ?
O7 K5 O26 61.3(2) . 6_656 ?
O34 K5 O26 164.6(2) 5_656 6_656 ?
O20 K5 O10 115.9(2) 6_656 . ?
O17 K5 O10 54.6(2) . . ?
O7 K5 O10 54.5(2) . . ?
O34 K5 O10 79.7(2) 5_656 . ?
O26 K5 O10 115.7(2) 6_656 . ?
O20 K5 O22 53.6(2) 6_656 6_656 ?
O17 K5 O22 115.6(2) . 6_656 ?
O7 K5 O22 113.3(2) . 6_656 ?
O34 K5 O22 112.4(2) 5_656 6_656 ?
O26 K5 O22 52.3(2) 6_656 6_656 ?
O10 K5 O22 165.4(2) . 6_656 ?
O20 K5 W2 114.12(18) 6_656 . ?
O17 K5 W2 66.57(16) . . ?
O7 K5 W2 26.47(15) . . ?
O34 K5 W2 108.35(18) 5_656 . ?
O26 K5 W2 86.87(16) 6_656 . ?
O10 K5 W2 30.49(14) . . ?
O22 K5 W2 139.21(16) 6_656 . ?
O20 K5 W8 26.51(16) 6_656 6_656 ?
O17 K5 W8 87.02(17) . 6_656 ?
O7 K5 W8 114.39(18) . 6_656 ?
O34 K5 W8 102.86(19) 5_656 6_656 ?
O26 K5 W8 65.30(15) 6_656 6_656 ?
O10 K5 W8 141.59(16) . 6_656 ?
O22 K5 W8 30.62(13) 6_656 6_656 ?
W2 K5 W8 138.01(8) . 6_656 ?
O20 K5 W3 88.12(17) 6_656 . ?
O17 K5 W3 26.44(15) . . ?
O7 K5 W3 66.59(16) . . ?
O34 K5 W3 75.41(18) 5_656 . ?
O26 K5 W3 117.50(17) 6_656 . ?
O10 K5 W3 30.70(14) . . ?
O22 K5 W3 141.68(16) 6_656 . ?
W2 K5 W3 52.74(4) . . ?
W8 K5 W3 111.97(8) 6_656 . ?
O20 K5 Mn1 30.84(16) 6_656 . ?
O17 K5 Mn1 31.20(16) . . ?
O7 K5 Mn1 81.41(18) . . ?
O34 K5 Mn1 99.3(2) 5_656 . ?
O26 K5 Mn1 82.50(17) 6_656 . ?
O10 K5 Mn1 85.53(15) . . ?
O22 K5 Mn1 84.43(15) 6_656 . ?
W2 K5 Mn1 91.14(7) . . ?
W8 K5 Mn1 56.10(5) 6_656 . ?
W3 K5 Mn1 57.31(5) . . ?
O20 K5 W7 63.73(17) 6_656 6_656 ?
O17 K5 W7 116.26(18) . 6_656 ?
O7 K5 W7 86.14(16) . 6_656 ?
O34 K5 W7 139.45(19) 5_656 6_656 ?
O26 K5 W7 25.24(14) 6_656 6_656 ?
O10 K5 W7 140.58(16) . 6_656 ?
O22 K5 W7 29.19(14) 6_656 6_656 ?
W2 K5 W7 110.74(7) . 6_656 ?
W8 K5 W7 51.58(4) 6_656 6_656 ?
W3 K5 W7 139.26(8) . 6_656 ?
Mn1 K5 W7 90.36(7) . 6_656 ?
O18 K6 O32 141.8(3) . 5_656 ?
O18 K6 O29 130.1(3) . 5_656 ?
O32 K6 O29 54.9(2) 5_656 5_656 ?
O18 K6 O48 106.0(9) . 5_656 ?
O32 K6 O48 111.7(9) 5_656 5_656 ?
O29 K6 O48 92.3(9) 5_656 5_656 ?
O18 K6 O31 87.4(3) . 5_656 ?
O32 K6 O31 55.2(2) 5_656 5_656 ?
O29 K6 O31 93.9(2) 5_656 5_656 ?
O48 K6 O31 156.0(9) 5_656 5_656 ?
O18 K6 O28 87.1(2) . 5_656 ?
O32 K6 O28 65.8(2) 5_656 5_656 ?
O29 K6 O28 55.4(2) 5_656 5_656 ?
O48 K6 O28 143.6(9) 5_656 5_656 ?
O31 K6 O28 54.6(2) 5_656 5_656 ?
O18 K6 O42 78.5(3) . . ?
O32 K6 O42 99.9(3) 5_656 . ?
O29 K6 O42 150.8(3) 5_656 . ?
O48 K6 O42 83.4(9) 5_656 . ?
O31 K6 O42 79.9(3) 5_656 . ?
O28 K6 O42 132.9(3) 5_656 . ?
O18 K6 W10 115.9(2) . 5_656 ?
O32 K6 W10 29.57(15) 5_656 5_656 ?
O29 K6 W10 81.04(18) 5_656 5_656 ?
O48 K6 W10 130.1(9) 5_656 5_656 ?
O31 K6 W10 29.39(15) 5_656 5_656 ?
O28 K6 W10 66.66(17) 5_656 5_656 ?
O42 K6 W10 79.9(3) . 5_656 ?
O18 K6 W9 153.4(2) . 5_656 ?
O32 K6 W9 29.61(15) 5_656 5_656 ?
O29 K6 W9 28.79(16) 5_656 5_656 ?
O48 K6 W9 93.6(9) 5_656 5_656 ?
O31 K6 W9 81.13(16) 5_656 5_656 ?
O28 K6 W9 66.68(16) 5_656 5_656 ?
O42 K6 W9 122.4(3) . 5_656 ?
W10 K6 W9 58.92(6) 5_656 5_656 ?
O18 K6 W7 101.9(2) . 5_656 ?
O32 K6 W7 66.75(16) 5_656 5_656 ?
O29 K6 W7 30.95(15) 5_656 5_656 ?
O48 K6 W7 115.8(9) 5_656 5_656 ?
O31 K6 W7 79.46(16) 5_656 5_656 ?
O28 K6 W7 28.01(15) 5_656 5_656 ?
O42 K6 W7 159.3(3) . 5_656 ?
W10 K6 W7 81.50(7) 5_656 5_656 ?
W9 K6 W7 52.55(5) 5_656 5_656 ?
O18 K6 W6 76.6(2) . 5_656 ?
O32 K6 W6 66.76(16) 5_656 5_656 ?
O29 K6 W6 80.28(17) 5_656 5_656 ?
O48 K6 W6 171.8(9) 5_656 5_656 ?
O31 K6 W6 29.94(15) 5_656 5_656 ?
O28 K6 W6 28.17(15) 5_656 5_656 ?
O42 K6 W6 104.8(3) . 5_656 ?
W10 K6 W6 52.48(5) 5_656 5_656 ?
W9 K6 W6 81.62(7) 5_656 5_656 ?
W7 K6 W6 55.99(5) 5_656 5_656 ?
O18 K6 K3 56.70(19) . . ?
O32 K6 K3 156.55(19) 5_656 . ?
O29 K6 K3 131.1(2) 5_656 . ?
O48 K6 K3 50.5(9) 5_656 . ?
O31 K6 K3 133.54(18) 5_656 . ?
O28 K6 K3 137.59(19) 5_656 . ?
O42 K6 K3 65.8(3) . . ?
W10 K6 K3 145.63(11) 5_656 . ?
W9 K6 K3 143.60(11) 5_656 . ?
W7 K6 K3 131.81(11) 5_656 . ?
W6 K6 K3 133.25(10) 5_656 . ?
Na2 K7 O14 113.9(9) . 5_656 ?
Na2 K7 O6 119.4(9) . 5_656 ?
O14 K7 O6 76.7(3) 5_656 5_656 ?
Na2 K7 O23 152.3(9) . 5_656 ?
O14 K7 O23 93.7(3) 5_656 5_656 ?
O6 K7 O23 66.9(2) 5_656 5_656 ?
Na2 K7 O45 49.9(9) . 5_656 ?
O14 K7 O45 146.5(6) 5_656 5_656 ?
O6 K7 O45 136.0(6) 5_656 5_656 ?
O23 K7 O45 105.4(4) 5_656 5_656 ?
Na2 K7 O43 46.0(9) . 5_656 ?
O14 K7 O43 81.2(3) 5_656 5_656 ?
O6 K7 O43 142.7(4) 5_656 5_656 ?
O23 K7 O43 144.8(4) 5_656 5_656 ?
O45 K7 O43 67.3(5) 5_656 5_656 ?
Na2 K7 O40 52.5(9) . 5_656 ?
O14 K7 O40 77.4(3) 5_656 5_656 ?
O6 K7 O40 75.7(3) 5_656 5_656 ?
O23 K7 O40 142.6(3) 5_656 5_656 ?
O45 K7 O40 101.2(5) 5_656 5_656 ?
O43 K7 O40 70.4(3) 5_656 5_656 ?
Na2 K7 O37 101.1(9) . 5_656 ?
O14 K7 O37 137.9(3) 5_656 5_656 ?
O6 K7 O37 65.8(2) 5_656 5_656 ?
O23 K7 O37 55.1(2) 5_656 5_656 ?
O45 K7 O37 74.7(5) 5_656 5_656 ?
O43 K7 O37 140.7(3) 5_656 5_656 ?
O40 K7 O37 109.3(3) 5_656 5_656 ?
Na2 K7 O42 53.6(9) . 5_656 ?
O14 K7 O42 138.8(3) 5_656 5_656 ?
O6 K7 O42 78.9(3) 5_656 5_656 ?
O23 K7 O42 106.5(3) 5_656 5_656 ?
O45 K7 O42 61.3(6) 5_656 5_656 ?
O43 K7 O42 99.6(4) 5_656 5_656 ?
O40 K7 O42 64.6(3) 5_656 5_656 ?
O37 K7 O42 51.7(3) 5_656 5_656 ?
Na2 K7 O29 104.5(9) . 5_656 ?
O14 K7 O29 133.0(3) 5_656 5_656 ?
O6 K7 O29 107.4(2) 5_656 5_656 ?
O23 K7 O29 50.8(2) 5_656 5_656 ?
O45 K7 O29 54.9(4) 5_656 5_656 ?
O43 K7 O29 109.6(3) 5_656 5_656 ?
O40 K7 O29 149.6(3) 5_656 5_656 ?
O37 K7 O29 50.5(2) 5_656 5_656 ?
O42 K7 O29 86.0(3) 5_656 5_656 ?
Na2 K7 W9 121.0(8) . 5_656 ?
O14 K7 W9 125.1(2) 5_656 5_656 ?
O6 K7 W9 76.04(18) 5_656 5_656 ?
O23 K7 W9 31.52(16) 5_656 5_656 ?
O45 K7 W9 78.6(4) 5_656 5_656 ?
O43 K7 W9 140.8(3) 5_656 5_656 ?
O40 K7 W9 137.5(2) 5_656 5_656 ?
O37 K7 W9 28.94(14) 5_656 5_656 ?
O42 K7 W9 79.3(2) 5_656 5_656 ?
O29 K7 W9 31.40(14) 5_656 5_656 ?
Na2 K7 K9 4.3(9) . 6_657 ?
O14 K7 K9 111.7(2) 5_656 6_657 ?
O6 K7 K9 115.6(2) 5_656 6_657 ?
O23 K7 K9 154.5(2) 5_656 6_657 ?
O45 K7 K9 53.9(4) 5_656 6_657 ?
O43 K7 K9 47.5(3) 5_656 6_657 ?
O40 K7 K9 48.2(2) 5_656 6_657 ?
O37 K7 K9 101.46(19) 5_656 6_657 ?
O42 K7 K9 52.5(2) 5_656 6_657 ?
O29 K7 K9 108.12(19) 5_656 6_657 ?
W9 K7 K9 122.98(14) 5_656 6_657 ?
Na1 K8 O9 123.6(2) . 8_766 ?
Na1 K8 O9 123.6(2) . 2_655 ?
O9 K8 O9 112.8(4) 8_766 2_655 ?
Na1 K8 O41 54.2(4) . 8_766 ?
O9 K8 O41 81.0(3) 8_766 8_766 ?
O9 K8 O41 146.7(3) 2_655 8_766 ?
Na1 K8 O41 54.2(4) . 2_655 ?
O9 K8 O41 146.7(3) 8_766 2_655 ?
O9 K8 O41 81.0(3) 2_655 2_655 ?
O41 K8 O41 73.2(4) 8_766 2_655 ?
Na1 K8 O11 116.3(5) . 6_656 ?
O9 K8 O11 74.3(2) 8_766 6_656 ?
O9 K8 O11 74.3(2) 2_655 6_656 ?
O41 K8 O11 138.7(3) 8_766 6_656 ?
O41 K8 O11 138.7(2) 2_655 6_656 ?
Na1 K8 O40 52.6(4) . 8_766 ?
O9 K8 O40 81.1(3) 8_766 8_766 ?
O9 K8 O40 142.6(3) 2_655 8_766 ?
O41 K8 O40 67.0(3) 8_766 8_766 ?
O41 K8 O40 106.7(3) 2_655 8_766 ?
O11 K8 O40 76.9(3) 6_656 8_766 ?
Na1 K8 O40 52.6(4) . 2_655 ?
O9 K8 O40 142.6(3) 8_766 2_655 ?
O9 K8 O40 81.1(3) 2_655 2_655 ?
O41 K8 O40 106.7(3) 8_766 2_655 ?
O41 K8 O40 67.0(3) 2_655 2_655 ?
O11 K8 O40 76.9(3) 6_656 2_655 ?
O40 K8 O40 69.5(4) 8_766 2_655 ?
Na1 K8 K9 5.0(4) . 1_655 ?
O9 K8 K9 123.2(2) 8_766 1_655 ?
O9 K8 K9 123.2(2) 2_655 1_655 ?
O41 K8 K9 57.6(2) 8_766 1_655 ?
O41 K8 K9 57.6(2) 2_655 1_655 ?
O11 K8 K9 111.3(3) 6_656 1_655 ?
O40 K8 K9 49.2(2) 8_766 1_655 ?
O40 K8 K9 49.2(2) 2_655 1_655 ?
Na2 K9 Na2 98.4(15) 4_456 6_557 ?
Na2 K9 Na1 109.2(8) 4_456 1_455 ?
Na2 K9 Na1 109.2(8) 6_557 1_455 ?
Na2 K9 O30 119.5(7) 4_456 6_557 ?
Na2 K9 O30 119.5(7) 6_557 6_557 ?
Na1 K9 O30 100.8(5) 1_455 6_557 ?
Na2 K9 O43 49.4(7) 4_456 2 ?
Na2 K9 O43 49.4(7) 6_557 2 ?
Na1 K9 O43 114.4(5) 1_455 2 ?
O30 K9 O43 144.7(5) 6_557 2 ?
Na2 K9 O40 109.0(8) 4_456 2 ?
Na2 K9 O40 55.6(8) 6_557 2 ?
Na1 K9 O40 54.0(3) 1_455 2 ?
O30 K9 O40 130.9(3) 6_557 2 ?
O43 K9 O40 74.8(3) 2 2 ?
Na2 K9 O40 55.6(8) 4_456 8_666 ?
Na2 K9 O40 109.0(8) 6_557 8_666 ?
Na1 K9 O40 54.0(3) 1_455 8_666 ?
O30 K9 O40 130.9(3) 6_557 8_666 ?
O43 K9 O40 74.8(3) 2 8_666 ?
O40 K9 O40 72.1(4) 2 8_666 ?
Na2 K9 O45 45.1(8) 4_456 8_666 ?
Na2 K9 O45 94.2(10) 6_557 8_666 ?
Na1 K9 O45 148.7(4) 1_455 8_666 ?
O30 K9 O45 84.2(5) 6_557 8_666 ?
O43 K9 O45 65.8(6) 2 8_666 ?
O40 K9 O45 140.5(6) 2 8_666 ?
O40 K9 O45 99.5(4) 8_666 8_666 ?
Na2 K9 O45 94.2(10) 4_456 2 ?
Na2 K9 O45 45.1(8) 6_557 2 ?
Na1 K9 O45 148.7(4) 1_455 2 ?
O30 K9 O45 84.2(5) 6_557 2 ?
O43 K9 O45 65.8(6) 2 2 ?
O40 K9 O45 99.5(4) 2 2 ?
O40 K9 O45 140.5(6) 8_666 2 ?
O45 K9 O45 62.0(9) 8_666 2 ?
Na2 K9 O42 57.3(8) 4_456 8_666 ?
Na2 K9 O42 153.1(8) 6_557 8_666 ?
Na1 K9 O42 91.2(3) 1_455 8_666 ?
O30 K9 O42 71.2(3) 6_557 8_666 ?
O43 K9 O42 106.6(3) 2 8_666 ?
O40 K9 O42 138.5(4) 2 8_666 ?
O40 K9 O42 68.6(3) 8_666 8_666 ?
O45 K9 O42 61.0(6) 8_666 8_666 ?
O45 K9 O42 119.3(5) 2 8_666 ?
Na2 K9 O42 153.1(8) 4_456 2 ?
Na2 K9 O42 57.3(8) 6_557 2 ?
Na1 K9 O42 91.2(3) 1_455 2 ?
O30 K9 O42 71.2(3) 6_557 2 ?
O43 K9 O42 106.6(3) 2 2 ?
O40 K9 O42 68.6(3) 2 2 ?
O40 K9 O42 138.5(4) 8_666 2 ?
O45 K9 O42 119.3(5) 8_666 2 ?
O45 K9 O42 61.0(6) 2 2 ?
O42 K9 O42 142.1(6) 8_666 2 ?
Na2 K9 O41 153.5(8) 4_456 2 ?
Na2 K9 O41 96.3(8) 6_557 2 ?
Na1 K9 O41 44.7(3) 1_455 2 ?
O30 K9 O41 70.5(3) 6_557 2 ?
O43 K9 O41 136.6(3) 2 2 ?
O40 K9 O41 62.6(3) 2 2 ?
O40 K9 O41 98.7(3) 8_666 2 ?
O45 K9 O41 154.7(5) 8_666 2 ?
O45 K9 O41 111.7(6) 2 2 ?
O42 K9 O41 110.6(4) 8_666 2 ?
O42 K9 O41 50.9(3) 2 2 ?
K8 Na1 K9 171.3(7) . 1_655 ?
K8 Na1 O41 91.6(5) . 8_766 ?
K9 Na1 O41 94.3(5) 1_655 8_766 ?
K8 Na1 O41 91.6(5) . 2_655 ?
K9 Na1 O41 94.3(5) 1_655 2_655 ?
O41 Na1 O41 94.7(6) 8_766 2_655 ?
K8 Na1 O40 95.0(5) . 8_766 ?
K9 Na1 O40 79.0(4) 1_655 8_766 ?
O41 Na1 O40 86.7(3) 8_766 8_766 ?
O41 Na1 O40 173.2(7) 2_655 8_766 ?
K8 Na1 O40 95.0(5) . 2_655 ?
K9 Na1 O40 79.0(4) 1_655 2_655 ?
O41 Na1 O40 173.2(7) 8_766 2_655 ?
O41 Na1 O40 86.7(3) 2_655 2_655 ?
O40 Na1 O40 91.2(6) 8_766 2_655 ?
K8 Na1 Na2 139.6(6) . 4_556 ?
K9 Na1 Na2 34.7(5) 1_655 4_556 ?
O41 Na1 Na2 87.4(6) 8_766 4_556 ?
O41 Na1 Na2 128.7(7) 2_655 4_556 ?
O40 Na1 Na2 44.6(6) 8_766 4_556 ?
O40 Na1 Na2 86.5(6) 2_655 4_556 ?
K8 Na1 Na2 139.6(6) . 6_657 ?
K9 Na1 Na2 34.7(5) 1_655 6_657 ?
O41 Na1 Na2 128.7(7) 8_766 6_657 ?
O41 Na1 Na2 87.4(6) 2_655 6_657 ?
O40 Na1 Na2 86.5(6) 8_766 6_657 ?
O40 Na1 Na2 44.6(6) 2_655 6_657 ?
Na2 Na1 Na2 54.2(9) 4_556 6_657 ?
K7 Na2 K9 172.1(17) . 6_657 ?
K7 Na2 O43 98.8(13) . 5_656 ?
K9 Na2 O43 83.9(10) 6_657 5_656 ?
K7 Na2 O45 93.5(12) . 5_656 ?
K9 Na2 O45 93.7(13) 6_657 5_656 ?
O43 Na2 O45 95.7(14) 5_656 5_656 ?
K7 Na2 O40 92.9(12) . 5_656 ?
K9 Na2 O40 79.3(9) 6_657 5_656 ?
O43 Na2 O40 98.3(10) 5_656 5_656 ?
O45 Na2 O40 163.6(15) 5_656 5_656 ?
K7 Na2 O42 95.3(11) . 5_656 ?
K9 Na2 O42 82.5(9) 6_657 5_656 ?
O43 Na2 O42 165.6(14) 5_656 5_656 ?
O45 Na2 O42 80.6(11) 5_656 5_656 ?
O40 Na2 O42 83.7(9) 5_656 5_656 ?
K7 Na2 Na2 142.3(9) . 7_565 ?
K9 Na2 Na2 40.8(7) 6_657 7_565 ?
O43 Na2 Na2 43.5(8) 5_656 7_565 ?
O45 Na2 Na2 91.3(9) 5_656 7_565 ?
O40 Na2 Na2 93.0(6) 5_656 7_565 ?
O42 Na2 Na2 122.3(6) 5_656 7_565 ?
K7 Na2 Na1 136.0(13) . 6_557 ?
K9 Na2 Na1 36.1(5) 6_657 6_557 ?
O43 Na2 Na1 94.4(8) 5_656 6_557 ?
O45 Na2 Na1 126.8(12) 5_656 6_557 ?
O40 Na2 Na1 43.5(5) 5_656 6_557 ?
O42 Na2 Na1 77.2(7) 5_656 6_557 ?
Na2 Na2 Na1 62.9(5) 7_565 6_557 ?
K7 Na2 K7 129.1(11) . 7_565 ?
K9 Na2 K7 53.8(6) 6_657 7_565 ?
O43 Na2 K7 30.3(5) 5_656 7_565 ?
O45 Na2 K7 92.9(10) 5_656 7_565 ?
O40 Na2 K7 94.9(7) 5_656 7_565 ?
O42 Na2 K7 135.5(9) 5_656 7_565 ?
Na2 Na2 K7 13.2(3) 7_565 7_565 ?
Na1 Na2 K7 72.0(4) 6_557 7_565 ?
W4 O1 W3 121.1(4) . . ?
W4 O1 K3 104.1(3) . . ?
W3 O1 K3 102.7(3) . . ?
W4 O2 W4 152.8(6) 7_565 . ?
W4 O2 K3 101.4(3) 7_565 . ?
W4 O2 K3 101.4(3) . . ?
W4 O2 K2 96.3(3) 7_565 . ?
W4 O2 K2 96.3(3) . . ?
K3 O2 K2 94.7(3) . . ?
W5 O3 W4 152.2(4) . . ?
W5 O3 K1 102.3(3) . . ?
W4 O3 K1 103.8(3) . . ?
As1 O4 W2 117.0(3) . . ?
As1 O4 W3 118.4(3) . . ?
W2 O4 W3 92.5(2) . . ?
As1 O4 W4 134.5(4) . . ?
W2 O4 W4 92.3(2) . . ?
W3 O4 W4 92.2(2) . . ?
W4 O5 W2 120.4(4) . . ?
W4 O5 K1 102.8(3) . . ?
W2 O5 K1 103.8(3) . . ?
W4 O6 K7 141.0(4) . 5_656 ?
W4 O6 K2 102.4(3) . . ?
K7 O6 K2 114.5(3) 5_656 . ?
W2 O7 Mn2 143.7(4) . . ?
W2 O7 K5 107.3(3) . . ?
Mn2 O7 K5 104.6(3) . . ?
W2 O8 W1 145.0(4) . 5_655 ?
W2 O8 K1 108.8(3) . . ?
W1 O8 K1 105.5(3) 5_655 . ?
W2 O9 K8 137.1(4) . 2_654 ?
W2 O10 W3 120.1(4) . . ?
W2 O10 K5 96.9(3) . . ?
W3 O10 K5 97.0(3) . . ?
W5 O11 K8 135.4(6) . 6_556 ?
W5 O12 W1 120.2(4) . 5_655 ?
W5 O12 K1 103.1(3) . . ?
W1 O12 K1 104.1(3) 5_655 . ?
As1 O13 W1 117.7(3) . 5_655 ?
As1 O13 W1 117.7(3) . 3_655 ?
W1 O13 W1 92.4(3) 5_655 3_655 ?
As1 O13 W5 133.9(5) . . ?
W1 O13 W5 92.7(3) 5_655 . ?
W1 O13 W5 92.7(3) 3_655 . ?
W1 O14 K7 139.5(4) . 5_656 ?
W1 O15 Mn2 143.8(4) . 5_655 ?
W1 O15 K4 110.3(3) . . ?
Mn2 O15 K4 101.0(3) 5_655 . ?
W1 O16 W1 118.8(5) 7 . ?
W1 O16 K4 96.3(3) 7 . ?
W1 O16 K4 96.3(3) . . ?
W3 O17 Mn1 147.2(5) . . ?
W3 O17 K5 107.9(3) . . ?
Mn1 O17 K5 102.8(3) . . ?
W3 O18 K6 150.4(4) . . ?
W3 O19 W3 145.3(6) 7_565 . ?
W3 O19 K3 106.8(3) 7_565 . ?
W3 O19 K3 106.8(3) . . ?
W8 O20 Mn1 140.1(4) . 6_556 ?
W8 O20 K5 108.6(3) . 6_556 ?
Mn1 O20 K5 104.3(3) 6_556 6_556 ?
W8 O21 W8 146.7(6) . 7_565 ?
W8 O21 K2 106.4(3) . . ?
W8 O21 K2 106.4(3) 7_565 . ?
W7 O22 W8 119.9(3) . . ?
W7 O22 K5 99.6(3) . 6_556 ?
W8 O22 K5 95.0(3) . 6_556 ?
W9 O23 W8 120.9(4) . . ?
W9 O23 K7 95.6(3) . 5_656 ?
W8 O23 K7 120.9(3) . 5_656 ?
W9 O23 K2 112.0(3) . . ?
W8 O23 K2 96.9(3) . . ?
K7 O23 K2 111.2(3) 5_656 . ?
As2 O24 W8 117.3(3) . . ?
As2 O24 W7 118.2(3) . . ?
W8 O24 W7 92.0(2) . . ?
As2 O24 W9 134.3(4) . . ?
W8 O24 W9 92.5(2) . . ?
W7 O24 W9 92.5(2) . . ?
W7 O26 Mn2 145.5(4) . 6_556 ?
W7 O26 K5 109.5(3) . 6_556 ?
Mn2 O26 K5 102.8(3) 6_556 6_556 ?
W7 O28 W6 145.6(4) . . ?
W7 O28 K6 106.3(3) . 5_656 ?
W6 O28 K6 106.9(3) . 5_656 ?
W9 O29 W7 119.5(4) . . ?
W9 O29 K6 103.8(3) . 5_656 ?
W7 O29 K6 103.3(3) . 5_656 ?
W9 O29 K7 81.0(3) . 5_656 ?
W7 O29 K7 119.8(3) . 5_656 ?
K6 O29 K7 127.4(3) 5_656 5_656 ?
W10 O30 K9 149.6(7) . 6_657 ?
W10 O31 W6 120.7(4) . . ?
W10 O31 K6 102.0(3) . 5_656 ?
W6 O31 K6 104.7(3) . 5_656 ?
W10 O32 W9 151.5(4) . . ?
W10 O32 K6 103.3(3) . 5_656 ?
W9 O32 K6 103.4(3) . 5_656 ?
As2 O33 W6 117.0(3) . . ?
As2 O33 W6 117.0(3) . 7_565 ?
W6 O33 W6 91.7(3) . 7_565 ?
As2 O33 W10 134.6(5) . . ?
W6 O33 W10 93.2(3) . . ?
W6 O33 W10 93.2(3) 7_565 . ?
W6 O34 K5 158.6(5) . 5_656 ?
W6 O35 Mn2 144.2(4) . 6_556 ?
W6 O35 K4 109.1(3) . 2 ?
Mn2 O35 K4 102.2(3) 6_556 2 ?
W6 O36 W6 119.6(5) . 7_565 ?
W6 O36 K4 95.8(3) . 2 ?
W6 O36 K4 95.8(3) 7_565 2 ?
W9 O37 K3 106.4(3) . . ?
W9 O37 K7 90.4(3) . 5_656 ?
K3 O37 K7 133.9(3) . 5_656 ?
W9 O38 W9 150.6(6) 7_565 . ?
W9 O38 K3 98.4(3) 7_565 . ?
W9 O38 K3 98.4(3) . . ?
W9 O38 K2 102.3(3) 7_565 . ?
W9 O38 K2 102.3(3) . . ?
K3 O38 K2 88.1(3) . . ?
Na1 O40 Na2 91.9(8) 2_654 5_656 ?
Na1 O40 K9 47.1(3) 2_654 2_554 ?
Na2 O40 K9 45.1(7) 5_656 2_554 ?
Na1 O40 K8 32.4(3) 2_654 2_654 ?
Na2 O40 K8 124.2(7) 5_656 2_654 ?
K9 O40 K8 79.3(3) 2_554 2_654 ?
Na1 O40 K7 126.2(5) 2_654 5_656 ?
Na2 O40 K7 34.7(6) 5_656 5_656 ?
K9 O40 K7 79.7(3) 2_554 5_656 ?
K8 O40 K7 158.5(4) 2_654 5_656 ?
Na1 O41 K8 34.2(3) 2_654 2_654 ?
Na1 O41 K9 41.0(3) 2_654 2_554 ?
K8 O41 K9 75.1(3) 2_654 2_554 ?
Na2 O42 K6 156.0(8) 5_656 . ?
Na2 O42 K9 40.2(6) 5_656 2_554 ?
K6 O42 K9 123.7(5) . 2_554 ?
Na2 O42 K7 31.0(6) 5_656 5_656 ?
K6 O42 K7 156.9(5) . 5_656 ?
K9 O42 K7 71.0(4) 2_554 5_656 ?
Na2 O43 Na2 93.0(15) 5_656 3_646 ?
Na2 O43 K9 46.7(7) 5_656 2_554 ?
Na2 O43 K9 46.7(7) 3_646 2_554 ?
Na2 O43 K7 35.2(7) 5_656 5_656 ?
Na2 O43 K7 128.2(9) 3_646 5_656 ?
K9 O43 K7 81.7(3) 2_554 5_656 ?
Na2 O43 K7 128.2(9) 5_656 3_646 ?
Na2 O43 K7 35.2(7) 3_646 3_646 ?
K9 O43 K7 81.7(3) 2_554 3_646 ?
K7 O43 K7 163.4(6) 5_656 3_646 ?
Na2 O45 K7 36.6(7) 5_656 5_656 ?
Na2 O45 K9 41.2(8) 5_656 2_554 ?
K7 O45 K9 77.8(5) 5_656 2_554 ?

loop_
_geom_bond_atom_site_label_1
_geom_bond_atom_site_label_2
_geom_bond_distance
_geom_bond_site_symmetry_2
_geom_bond_publ_flag
W1 O14 1.719(7) . ?
W1 O15 1.779(7) . ?
W1 O8 1.921(8) 5_655 ?
W1 O16 1.952(5) . ?
W1 O12 2.045(7) 5_655 ?
W1 O13 2.328(7) 5_655 ?
W1 K4 3.832(4) . ?
W1 K1 3.8857(4) . ?
W2 O9 1.724(8) . ?
W2 O7 1.774(8) . ?
W2 O8 1.917(7) . ?
W2 O10 1.941(7) . ?
W2 O5 2.046(7) . ?
W2 O4 2.340(7) . ?
W2 K5 3.798(3) . ?
W2 K1 3.9622(4) . ?
W3 O18 1.714(8) . ?
W3 O17 1.784(7) . ?
W3 O19 1.925(3) . ?
W3 O10 1.962(7) . ?
W3 O1 2.037(7) . ?
W3 O4 2.342(7) . ?
W3 K5 3.814(3) . ?
W3 K3 3.871(3) . ?
W4 O6 1.706(7) . ?
W4 O1 1.878(7) . ?
W4 O5 1.889(8) . ?
W4 O2 1.929(2) . ?
W4 O3 1.941(7) . ?
W4 O4 2.394(7) . ?
W4 K2 3.694(3) . ?
W4 K3 3.796(4) . ?
W4 K1 3.8317(4) . ?
W5 O11 1.731(11) . ?
W5 O3 1.897(7) . ?
W5 O3 1.897(7) 7_565 ?
W5 O12 1.908(7) 7_565 ?
W5 O12 1.908(7) . ?
W5 O13 2.407(10) . ?
W5 K1 3.7661 . ?
W5 K1 3.7661 3_655 ?
W6 O34 1.711(8) . ?
W6 O35 1.793(7) . ?
W6 O28 1.945(7) . ?
W6 O36 1.949(5) . ?
W6 O31 2.034(7) . ?
W6 O33 2.348(7) . ?
W6 K4 3.776(4) 2 ?
W6 K6 3.942(4) 5_656 ?
W7 O27 1.748(8) . ?
W7 O26 1.777(7) . ?
W7 O28 1.910(8) . ?
W7 O22 1.943(7) . ?
W7 O29 2.062(7) . ?
W7 O24 2.340(7) . ?
W7 K6 3.903(4) 5_656 ?
W7 K5 3.929(3) 6_556 ?
W8 O25 1.730(8) . ?
W8 O20 1.792(7) . ?
W8 O21 1.928(3) . ?
W8 O22 1.946(7) . ?
W8 O23 2.043(7) . ?
W8 O24 2.339(7) . ?
W8 K2 3.781(4) . ?
W8 K5 3.805(3) 6_556 ?
W9 O37 1.724(7) . ?
W9 O23 1.871(8) . ?
W9 O29 1.879(8) . ?
W9 O38 1.920(3) . ?
W9 O32 1.925(7) . ?
W9 O24 2.378(7) . ?
W9 K7 3.562(3) 5_656 ?
W9 K6 3.789(4) 5_656 ?
W9 K3 3.815(3) . ?
W9 K2 4.038(4) . ?
W10 O30 1.723(11) . ?
W10 O31 1.897(7) . ?
W10 O31 1.897(7) 7_565 ?
W10 O32 1.917(7) 7_565 ?
W10 O32 1.917(7) . ?
W10 O33 2.356(10) . ?
W10 K6 3.782(4) 3_656 ?
W10 K6 3.782(4) 5_656 ?
As1 O4 1.788(7) . ?
As1 O4 1.788(7) 7_565 ?
As1 O13 1.791(10) . ?
As2 O33 1.790(10) . ?
As2 O24 1.797(7) . ?
As2 O24 1.797(7) 7_565 ?
Mn1 O20 2.057(8) 6_656 ?
Mn1 O20 2.057(8) 4 ?
Mn1 O17 2.067(8) . ?
Mn1 O17 2.067(8) 7_565 ?
Mn1 O39 2.157(14) . ?
Mn1 K5 3.890(3) 7_565 ?
Mn1 K5 3.890(3) . ?
Mn2 O26 2.061(7) 6_656 ?
Mn2 O15 2.072(8) 5_655 ?
Mn2 O35 2.082(7) 6_656 ?
Mn2 O7 2.101(8) . ?
Mn2 O46 2.162(10) . ?
Mn2 K4 3.815(3) 5_655 ?
Mn2 K5 3.964(3) . ?
K1 O12 2.843(7) . ?
K1 O12 2.843(7) 5_655 ?
K1 O3 2.874(7) . ?
K1 O3 2.874(7) 5_655 ?
K1 O8 2.903(7) . ?
K1 O8 2.903(7) 5_655 ?
K1 O5 2.940(8) 5_655 ?
K1 O5 2.940(8) . ?
K1 W5 3.7661 5_655 ?
K1 W4 3.8317(4) 5_655 ?
K2 O21 2.753(11) . ?
K2 O44 2.854(13) . ?
K2 O44 2.854(13) 7_565 ?
K2 O6 2.930(8) 7_565 ?
K2 O6 2.930(8) . ?
K2 O23 2.946(8) . ?
K2 O23 2.946(8) 7_565 ?
K2 O2 2.947(10) . ?
K2 O38 3.168(12) . ?
K2 W4 3.694(3) 7_565 ?
K3 O19 2.847(12) . ?
K3 O1 2.873(8) 7_565 ?
K3 O1 2.873(8) . ?
K3 O2 2.909(12) . ?
K3 O37 2.950(8) . ?
K3 O37 2.950(8) 7_565 ?
K3 O38 3.028(11) . ?
K3 W4 3.796(4) 7_565 ?
K3 W9 3.815(3) 7_565 ?
K3 W3 3.871(3) 7_565 ?
K4 O47 2.674(19) . ?
K4 O47 2.674(19) 7 ?
K4 O35 2.787(8) 8_655 ?
K4 O35 2.787(8) 2_554 ?
K4 O15 2.832(8) 7 ?
K4 O15 2.832(8) . ?
K4 O36 3.043(11) 2_554 ?
K4 O16 3.092(11) . ?
K4 W6 3.776(4) 2_554 ?
K4 W6 3.776(4) 8_655 ?
K4 Mn2 3.815(3) 3_645 ?
K4 Mn2 3.815(3) 5_655 ?
K5 O20 2.833(8) 6_656 ?
K5 O17 2.868(8) . ?
K5 O7 2.872(8) . ?
K5 O34 2.876(8) 5_656 ?
K5 O26 2.961(8) 6_656 ?
K5 O10 3.041(8) . ?
K5 O22 3.105(8) 6_656 ?
K5 W8 3.805(3) 6_656 ?
K5 W7 3.929(3) 6_656 ?
K6 O18 2.708(9) . ?
K6 O32 2.848(8) 5_656 ?
K6 O29 2.873(9) 5_656 ?
K6 O48 2.89(4) 5_656 ?
K6 O31 2.900(9) 5_656 ?
K6 O28 2.909(8) 5_656 ?
K6 O42 3.016(17) . ?
K6 W10 3.782(4) 5_656 ?
K6 W9 3.789(4) 5_656 ?
K6 W7 3.903(4) 5_656 ?
K6 W6 3.942(4) 5_656 ?
K7 Na2 1.72(3) . ?
K7 O14 2.690(8) 5_656 ?
K7 O6 2.762(8) 5_656 ?
K7 O23 2.855(8) 5_656 ?
K7 O45 2.88(2) 5_656 ?
K7 O43 2.950(4) 5_656 ?
K7 O40 3.022(11) 5_656 ?
K7 O37 3.107(9) 5_656 ?
K7 O42 3.323(16) 5_656 ?
K7 O29 3.334(8) 5_656 ?
K7 W9 3.562(3) 5_656 ?
K7 K9 3.770(6) 6_657 ?
K8 Na1 1.588(13) . ?
K8 O9 2.748(9) 8_766 ?
K8 O9 2.748(9) 2_655 ?
K8 O41 2.821(11) 8_766 ?
K8 O41 2.821(11) 2_655 ?
K8 O11 2.843(12) 6_656 ?
K8 O40 2.953(12) 8_766 ?
K8 O40 2.953(12) 2_655 ?
K8 K9 3.709(10) 1_655 ?
K9 Na2 2.06(3) 4_456 ?
K9 Na2 2.06(3) 6_557 ?
K9 Na1 2.132(14) 1_455 ?
K9 O30 2.675(13) 6_557 ?
K9 O43 2.811(16) 2 ?
K9 O40 2.858(11) 2 ?
K9 O40 2.858(11) 8_666 ?
K9 O45 3.12(2) 8_666 ?
K9 O45 3.12(2) 2 ?
K9 O42 3.164(14) 8_666 ?
K9 O42 3.164(14) 2 ?
K9 O41 3.241(12) 2 ?
Na1 K9 2.132(14) 1_655 ?
Na1 O41 2.287(12) 8_766 ?
Na1 O41 2.287(12) 2_655 ?
Na1 O40 2.355(12) 8_766 ?
Na1 O40 2.355(12) 2_655 ?
Na1 Na2 3.42(3) 4_556 ?
Na1 Na2 3.42(3) 6_657 ?
Na2 K9 2.06(3) 6_657 ?
Na2 O43 2.15(3) 5_656 ?
Na2 O45 2.21(3) 5_656 ?
Na2 O40 2.40(3) 5_656 ?
Na2 O42 2.69(3) 5_656 ?
Na2 Na2 3.11(5) 7_565 ?
Na2 Na1 3.42(3) 6_557 ?
Na2 K7 4.60(3) 7_565 ?
O2 W4 1.929(2) 7_565 ?
O6 K7 2.762(8) 5_656 ?
O8 W1 1.921(8) 5_655 ?
O9 K8 2.748(9) 2_654 ?
O11 K8 2.843(12) 6_556 ?
O12 W1 2.045(7) 5_655 ?
O13 W1 2.328(7) 5_655 ?
O13 W1 2.328(7) 3_655 ?
O14 K7 2.690(8) 5_656 ?
O15 Mn2 2.072(8) 5_655 ?
O16 W1 1.952(5) 7 ?
O19 W3 1.925(3) 7_565 ?
O20 Mn1 2.057(8) 6_556 ?
O20 K5 2.833(8) 6_556 ?
O21 W8 1.928(3) 7_565 ?
O22 K5 3.105(8) 6_556 ?
O23 K7 2.855(8) 5_656 ?
O26 Mn2 2.061(7) 6_556 ?
O26 K5 2.961(8) 6_556 ?
O28 K6 2.909(8) 5_656 ?
O29 K6 2.873(9) 5_656 ?
O29 K7 3.334(8) 5_656 ?
O30 K9 2.675(13) 6_657 ?
O31 K6 2.900(9) 5_656 ?
O32 K6 2.848(8) 5_656 ?
O33 W6 2.348(7) 7_565 ?
O34 K5 2.876(8) 5_656 ?
O35 Mn2 2.082(7) 6_556 ?
O35 K4 2.787(8) 2 ?
O36 W6 1.949(5) 7_565 ?
O36 K4 3.043(11) 2 ?
O37 K7 3.107(9) 5_656 ?
O38 W9 1.920(3) 7_565 ?
O40 Na1 2.355(12) 2_654 ?
O40 Na2 2.40(3) 5_656 ?
O40 K9 2.858(11) 2_554 ?
O40 K8 2.953(12) 2_654 ?
O40 K7 3.022(11) 5_656 ?
O41 Na1 2.287(12) 2_654 ?
O41 K8 2.821(11) 2_654 ?
O41 K9 3.241(12) 2_554 ?
O42 Na2 2.69(3) 5_656 ?
O42 K9 3.164(14) 2_554 ?
O42 K7 3.323(16) 5_656 ?
O43 Na2 2.15(3) 5_656 ?
O43 Na2 2.15(3) 3_646 ?
O43 K9 2.811(16) 2_554 ?
O43 K7 2.950(4) 5_656 ?
O43 K7 2.950(4) 3_646 ?
O45 Na2 2.21(3) 5_656 ?
O45 K7 2.88(2) 5_656 ?
O45 K9 3.12(2) 2_554 ?
O48 K6 2.89(4) 5_656 ?
